data_4303394
loop_
_publ_author_name
'Suzhi Li'
'Junwei Zhao'
'Pengtao Ma'
'Juan Du'
'Jingyang Niu'
'Jingping Wang'

_publ_section_title
;
Rare Sandwich-Type Polyoxomolybdates Constructed from Di-/Tetra-Nuclear
Transition-Metal Clusters and Trivacant Keggin Germanomolybdate Fragments
;
_journal_name_full 'Inorganic Chemistry'
_journal_page_first 9819
_journal_page_last 9830
_journal_paper_doi 10.1021/ic901330y
_journal_volume 48
_journal_year 2009
_chemical_formula_sum 'Co4 Ge2 H66 Mo18 Na11 O101'
_chemical_formula_weight 4043.24
_chemical_name_systematic
; 
 ? 
;
_space_group_IT_number 2
_symmetry_cell_setting triclinic
_symmetry_space_group_name_Hall '-P 1'
_symmetry_space_group_name_H-M 'P -1'
_atom_sites_solution_hydrogens none
_atom_sites_solution_primary direct
_atom_sites_solution_secondary difmap
_audit_creation_method SHELXL-97
_cell_angle_alpha 97.380(6)
_cell_angle_beta 106.906(6)
_cell_angle_gamma 111.713(4)
_cell_formula_units_Z 1
_cell_length_a 11.584(3)
_cell_length_b 12.856(4)
_cell_length_c 17.173(7)
_cell_measurement_temperature 293(2)
_cell_volume 2191.7(13)
_computing_cell_refinement 'Bruker SMART'
_computing_data_collection 'Bruker SMART'
_computing_data_reduction 'Bruker SAINT'
_computing_molecular_graphics 'Bruker SHELXTL'
_computing_publication_material 'Bruker SHELXTL'
_computing_structure_refinement 'SHELXL-97 (Sheldrick, 1997)'
_computing_structure_solution 'SHELXS-97 (Sheldrick, 1990)'
_diffrn_ambient_temperature 293(2)
_diffrn_measured_fraction_theta_full 0.991
_diffrn_measured_fraction_theta_max 0.991
_diffrn_measurement_device_type 'CCD area detector'
_diffrn_measurement_method 'phi and omega scans'
_diffrn_radiation_monochromator graphite
_diffrn_radiation_source 'fine-focus sealed tube'
_diffrn_radiation_type MoK\a
_diffrn_radiation_wavelength 0.71073
_diffrn_reflns_av_R_equivalents 0.1343
_diffrn_reflns_av_sigmaI/netI 0.0823
_diffrn_reflns_limit_h_max 13
_diffrn_reflns_limit_h_min -10
_diffrn_reflns_limit_k_max 12
_diffrn_reflns_limit_k_min -15
_diffrn_reflns_limit_l_max 20
_diffrn_reflns_limit_l_min -19
_diffrn_reflns_number 11351
_diffrn_reflns_theta_full 25.00
_diffrn_reflns_theta_max 25.00
_diffrn_reflns_theta_min 1.29
_exptl_absorpt_coefficient_mu 4.079
_exptl_absorpt_correction_T_max 0.5990
_exptl_absorpt_correction_T_min 0.4673
_exptl_absorpt_correction_type empirical
_exptl_absorpt_process_details SADABS
_exptl_crystal_colour Red
_exptl_crystal_density_diffrn 3.063
_exptl_crystal_density_method 'not measured'
_exptl_crystal_description Block
_exptl_crystal_F_000 1923
_exptl_crystal_size_max 0.22
_exptl_crystal_size_mid 0.17
_exptl_crystal_size_min 0.14
_refine_diff_density_max 2.267
_refine_diff_density_min -2.746
_refine_diff_density_rms 0.373
_refine_ls_extinction_method none
_refine_ls_goodness_of_fit_ref 1.035
_refine_ls_hydrogen_treatment none
_refine_ls_matrix_type full
_refine_ls_number_parameters 628
_refine_ls_number_reflns 7642
_refine_ls_number_restraints 0
_refine_ls_restrained_S_all 1.035
_refine_ls_R_factor_all 0.0653
_refine_ls_R_factor_gt 0.0601
_refine_ls_shift/su_max 0.001
_refine_ls_shift/su_mean 0.000
_refine_ls_structure_factor_coef Fsqd
_refine_ls_weighting_details 'calc w=1/[\s^2^(Fo^2^)+(0.1157P)^2^+8.7870P] where P=(Fo^2^+2Fc^2^)/3'
_refine_ls_weighting_scheme calc
_refine_ls_wR_factor_gt 0.1672
_refine_ls_wR_factor_ref 0.1733
_reflns_number_gt 6681
_reflns_number_total 7642
_reflns_threshold_expression >2sigma(I)
_cod_data_source_file ic901330y_si_002_5.cif
_cod_data_source_block 420723
_cod_depositor_comments
;
The following automatic conversions were performed:
'_symmetry_cell_setting' value 'Triclinic' changed to 'triclinic'
according to '/home/saulius/struct/CIF-dictionaries/cif_core.dic'
dictionary named 'cif_core.dic' version 2.4.1 from 2010-06-29.

Automatic conversion script
Id: cif_fix_enum 1527 2010-12-29 10:47:43Z saulius 
;
_cod_original_formula_sum 'H66 Co4 Ge2 Mo18 Na11 O101'
_cod_database_code 4303394

loop_
_symmetry_equiv_pos_as_xyz
'x, y, z'
'-x, -y, -z'

loop_
_atom_site_label
_atom_site_type_symbol
_atom_site_fract_x
_atom_site_fract_y
_atom_site_fract_z
_atom_site_U_iso_or_equiv
_atom_site_adp_type
_atom_site_occupancy
_atom_site_symmetry_multiplicity
_atom_site_calc_flag
_atom_site_refinement_flags
_atom_site_disorder_assembly
_atom_site_disorder_group
Ge1 Ge 0.58769(6) 0.53286(5) 0.18304(4) 0.01427(14) Uani 1 1 d . . .
Mo1 Mo 0.66018(5) 0.35035(4) 0.31443(3) 0.01222(11) Uani 1 1 d . . .
Mo2 Mo 0.60394(5) 0.60467(4) 0.40104(3) 0.01343(11) Uani 1 1 d . . .
Mo3 Mo 0.91001(5) 0.65348(5) 0.35289(3) 0.01657(12) Uani 1 1 d . . .
Mo4 Mo 0.35543(5) 0.24823(5) 0.15458(4) 0.02086(13) Uani 1 1 d . . .
Mo5 Mo 0.30796(5) 0.50287(5) 0.23902(3) 0.02151(13) Uani 1 1 d . . .
Mo6 Mo 0.53992(6) 0.76795(5) 0.26883(3) 0.02092(13) Uani 1 1 d . . .
Mo7 Mo 0.83814(6) 0.81121(5) 0.21756(4) 0.02109(13) Uani 1 1 d . . .
Mo8 Mo 0.88437(5) 0.58290(5) 0.14289(3) 0.01621(12) Uani 1 1 d . . .
Mo9 Mo 0.62963(5) 0.28349(4) 0.11084(3) 0.01469(11) Uani 1 1 d . . .
Co1 Co 0.35160(8) 0.58783(7) 0.05706(5) 0.01847(19) Uani 1 1 d . . .
Co2 Co 0.39256(8) 0.37255(7) -0.01448(5) 0.01711(19) Uani 1 1 d . . .
O1 O 0.7180(5) 0.2947(4) 0.3941(3) 0.0272(11) Uani 1 1 d . . .
O2 O 0.6463(5) 0.6252(4) 0.5068(3) 0.0301(12) Uani 1 1 d . . .
O3 O 1.0447(5) 0.6883(4) 0.4416(3) 0.0295(12) Uani 1 1 d . . .
O4 O 0.2221(5) 0.1222(4) 0.1398(3) 0.0290(12) Uani 1 1 d . . .
O5 O 0.1593(5) 0.4573(4) 0.2534(3) 0.0276(11) Uani 1 1 d . . .
O6 O 0.5419(5) 0.8993(4) 0.3037(3) 0.0338(12) Uani 1 1 d . . .
O7 O 0.9325(5) 0.9562(4) 0.2343(3) 0.0305(12) Uani 1 1 d . . .
O8 O 1.0086(4) 0.5779(4) 0.1115(3) 0.0279(11) Uani 1 1 d . . .
O9 O 0.6812(4) 0.1892(4) 0.0708(3) 0.0251(11) Uani 1 1 d . . .
O10 O 0.6105(4) 0.4557(4) 0.3710(3) 0.0237(10) Uani 1 1 d . . .
O11 O 0.7848(4) 0.6640(4) 0.3953(3) 0.0222(10) Uani 1 1 d . . .
O12 O 0.8171(4) 0.4887(4) 0.3308(3) 0.0238(11) Uani 1 1 d . . .
O13 O 0.3268(4) 0.3559(4) 0.2226(3) 0.0238(11) Uani 1 1 d . . .
O14 O 0.3675(4) 0.6683(4) 0.2742(3) 0.0249(11) Uani 1 1 d . . .
O15 O 0.7196(4) 0.8151(4) 0.2758(3) 0.0224(11) Uani 1 1 d . . .
O16 O 0.9458(4) 0.7496(4) 0.1734(3) 0.0229(10) Uani 1 1 d . . .
O17 O 0.7958(4) 0.4253(4) 0.1475(3) 0.0224(10) Uani 1 1 d . . .
O18 O 0.4605(4) 0.1786(4) 0.1084(3) 0.0218(10) Uani 1 1 d . . .
O19 O 0.4790(4) 0.2426(4) 0.2671(3) 0.0236(10) Uani 1 1 d . . .
O20 O 0.7034(4) 0.2779(4) 0.2320(3) 0.0203(10) Uani 1 1 d . . .
O21 O 0.4205(4) 0.5256(4) 0.3634(3) 0.0219(10) Uani 1 1 d . . .
O22 O 0.6038(4) 0.7444(4) 0.3896(3) 0.0243(11) Uani 1 1 d . . .
O23 O 0.9514(5) 0.7968(4) 0.3289(3) 0.0239(11) Uani 1 1 d . . .
O24 O 0.9888(4) 0.6112(4) 0.2710(3) 0.0235(11) Uani 1 1 d . . .
O25 O 0.3093(4) 0.2890(4) 0.0612(3) 0.0227(10) Uani 1 1 d . . .
O26 O 0.2664(4) 0.4979(4) 0.1315(3) 0.0234(10) Uani 1 1 d . . .
O27 O 0.4722(4) 0.7341(4) 0.1583(3) 0.0238(11) Uani 1 1 d . . .
O28 O 0.7161(4) 0.7698(4) 0.1153(3) 0.0232(11) Uani 1 1 d . . .
O29 O 0.7521(4) 0.5599(4) 0.0471(3) 0.0216(10) Uani 1 1 d . . .
O30 O 0.5586(4) 0.3303(4) 0.0222(3) 0.0210(10) Uani 1 1 d . . .
O31 O 0.5650(4) 0.3934(4) 0.1897(3) 0.0178(10) Uani 1 1 d . . .
O32 O 0.5282(4) 0.5860(4) 0.2543(3) 0.0191(10) Uani 1 1 d . . .
O33 O 0.7599(4) 0.6200(3) 0.2151(3) 0.0165(10) Uani 1 1 d . . .
O34 O 0.5021(4) 0.5312(4) 0.0802(3) 0.0180(10) Uani 1 1 d . . .
Na1 Na 0.6096(4) 0.6784(4) 0.6317(3) 0.0683(12) Uani 1 1 d . . .
Na2 Na 1.2849(3) 0.7523(3) 0.4785(2) 0.0413(8) Uani 1 1 d . . .
Na3 Na 0.9768(5) 1.1526(4) 0.3113(3) 0.0726(13) Uani 1 1 d . . .
Na4 Na -0.0468(3) 0.4106(3) 0.2733(2) 0.0373(7) Uani 1 1 d . . .
Na5 Na 0.3674(3) -0.0136(2) 0.02730(19) 0.0381(8) Uani 1 1 d . . .
Na6 Na 0.0000 0.0000 0.0000 0.0568(13) Uani 1 2 d S . .
O1W O 0.2039(5) 0.6468(4) 0.0404(3) 0.0306(12) Uani 1 1 d . . .
O2W O 0.8080(9) 0.8165(12) 0.6851(6) 0.131(5) Uani 1 1 d . . .
O3W O 1.5244(7) 0.7973(7) 0.5322(6) 0.075(2) Uani 1 1 d . . .
O4W O 1.2569(6) 0.5546(5) 0.4508(4) 0.0482(15) Uani 1 1 d . . .
O5W O 1.3615(14) 0.9550(9) 0.5275(6) 0.057(4) Uani 0.50 1 d P . .
O6W O 1.2502(5) 0.7836(5) 0.3398(4) 0.0412(14) Uani 1 1 d . . .
O7W O 0.887(3) 1.0484(18) 0.4073(13) 0.118(8) Uani 0.50 1 d P . .
O8W O 1.0515(18) 1.1289(14) 0.4486(10) 0.078(5) Uani 0.50 1 d P . .
O9W O 0.9385(7) 1.2177(6) 0.1908(5) 0.0579(19) Uani 1 1 d . . .
O10W O 0.7330(6) 1.0799(5) 0.2523(4) 0.0529(17) Uani 1 1 d . . .
O11W O 0.0159(7) 0.3473(7) 0.3953(4) 0.060(2) Uani 1 1 d . . .
O12W O 0.2907(7) -0.1086(6) 0.1233(5) 0.0614(19) Uani 1 1 d . . .
O13W O 0.5605(5) -0.0576(5) 0.0855(4) 0.0366(14) Uani 1 1 d . . .
O14W O 0.1694(6) 0.0104(5) -0.0557(4) 0.0457(15) Uani 1 1 d . . .
O15W O 0.0192(7) -0.1505(6) 0.0523(5) 0.072(2) Uani 1 1 d . . .
O16W O 0.0020(7) 0.6808(5) -0.0687(4) 0.0533(18) Uani 1 1 d . . .
O17W O 0.3808(12) 0.0241(9) 0.2951(7) 0.121(4) Uani 1 1 d . . .
O18W O 1.1828(10) 0.9959(8) 0.4015(9) 0.128(5) Uani 1 1 d . . .

loop_
_atom_site_aniso_label
_atom_site_aniso_U_11
_atom_site_aniso_U_22
_atom_site_aniso_U_33
_atom_site_aniso_U_23
_atom_site_aniso_U_13
_atom_site_aniso_U_12
Ge1 0.0209(3) 0.0098(3) 0.0168(3) 0.0058(2) 0.0088(2) 0.0092(2)
Mo1 0.0235(2) 0.0099(2) 0.0112(2) 0.00721(17) 0.00883(17) 0.01211(17)
Mo2 0.0240(2) 0.0126(2) 0.0114(2) 0.00530(17) 0.00939(18) 0.01307(18)
Mo3 0.0208(2) 0.0146(2) 0.0158(2) 0.00602(19) 0.00548(19) 0.00941(19)
Mo4 0.0250(2) 0.0148(2) 0.0238(3) 0.0101(2) 0.0106(2) 0.0068(2)
Mo5 0.0231(2) 0.0243(3) 0.0223(3) 0.0101(2) 0.0129(2) 0.0109(2)
Mo6 0.0362(3) 0.0122(2) 0.0215(3) 0.00633(19) 0.0128(2) 0.0156(2)
Mo7 0.0291(3) 0.0093(2) 0.0233(3) 0.0061(2) 0.0071(2) 0.0080(2)
Mo8 0.0203(2) 0.0168(2) 0.0177(2) 0.00673(19) 0.00989(19) 0.01157(19)
Mo9 0.0273(2) 0.0108(2) 0.0152(2) 0.00710(17) 0.01082(18) 0.01437(18)
Co1 0.0259(4) 0.0152(4) 0.0222(4) 0.0088(3) 0.0124(3) 0.0131(3)
Co2 0.0251(4) 0.0121(4) 0.0202(4) 0.0076(3) 0.0114(3) 0.0108(3)
O1 0.043(2) 0.028(2) 0.022(2) 0.0144(18) 0.0142(18) 0.0232(19)
O2 0.047(2) 0.029(2) 0.019(2) 0.0091(18) 0.0136(19) 0.019(2)
O3 0.027(2) 0.034(3) 0.027(2) 0.010(2) 0.0098(19) 0.012(2)
O4 0.040(2) 0.015(2) 0.035(2) 0.0115(18) 0.018(2) 0.0089(19)
O5 0.030(2) 0.026(2) 0.033(2) 0.0112(19) 0.0183(18) 0.0125(18)
O6 0.053(2) 0.019(2) 0.047(3) 0.0137(19) 0.030(2) 0.0227(19)
O7 0.038(2) 0.015(2) 0.037(3) 0.0075(19) 0.015(2) 0.0083(19)
O8 0.030(2) 0.028(2) 0.033(2) 0.0104(19) 0.0156(19) 0.0165(19)
O9 0.036(2) 0.018(2) 0.028(2) 0.0074(17) 0.0153(18) 0.0160(18)
O10 0.035(2) 0.022(2) 0.028(2) 0.0129(17) 0.0185(18) 0.0188(17)
O11 0.0270(19) 0.023(2) 0.026(2) 0.0098(17) 0.0164(17) 0.0148(17)
O12 0.027(2) 0.020(2) 0.025(2) 0.0072(17) 0.0119(17) 0.0087(17)
O13 0.031(2) 0.019(2) 0.026(2) 0.0077(17) 0.0137(18) 0.0134(17)
O14 0.029(2) 0.020(2) 0.034(2) 0.0098(18) 0.0157(18) 0.0150(17)
O15 0.0217(19) 0.018(2) 0.027(2) 0.0050(17) 0.0111(17) 0.0066(17)
O16 0.030(2) 0.015(2) 0.030(2) 0.0082(17) 0.0169(18) 0.0112(17)
O17 0.027(2) 0.020(2) 0.027(2) 0.0102(17) 0.0135(17) 0.0126(17)
O18 0.033(2) 0.0127(19) 0.024(2) 0.0048(16) 0.0121(17) 0.0127(17)
O19 0.034(2) 0.021(2) 0.024(2) 0.0148(17) 0.0129(17) 0.0173(17)
O20 0.029(2) 0.0158(19) 0.022(2) 0.0107(16) 0.0110(17) 0.0125(16)
O21 0.0259(19) 0.020(2) 0.025(2) 0.0100(17) 0.0136(17) 0.0113(17)
O22 0.036(2) 0.024(2) 0.022(2) 0.0104(17) 0.0145(17) 0.0177(18)
O23 0.032(2) 0.013(2) 0.025(2) 0.0063(17) 0.0095(18) 0.0081(17)
O24 0.030(2) 0.023(2) 0.021(2) 0.0064(17) 0.0099(17) 0.0136(18)
O25 0.031(2) 0.019(2) 0.028(2) 0.0108(17) 0.0160(17) 0.0162(17)
O26 0.033(2) 0.021(2) 0.025(2) 0.0123(17) 0.0154(17) 0.0151(18)
O27 0.031(2) 0.017(2) 0.025(2) 0.0072(17) 0.0115(18) 0.0110(17)
O28 0.030(2) 0.017(2) 0.024(2) 0.0062(17) 0.0100(18) 0.0108(17)
O29 0.026(2) 0.018(2) 0.024(2) 0.0091(17) 0.0098(17) 0.0113(17)
O30 0.028(2) 0.021(2) 0.021(2) 0.0112(16) 0.0112(16) 0.0134(17)
O31 0.0228(18) 0.0166(19) 0.019(2) 0.0057(16) 0.0096(16) 0.0119(16)
O32 0.0285(19) 0.0124(19) 0.024(2) 0.0069(16) 0.0134(16) 0.0128(16)
O33 0.0181(18) 0.0082(18) 0.023(2) 0.0045(16) 0.0098(16) 0.0039(15)
O34 0.0232(19) 0.0138(19) 0.023(2) 0.0100(16) 0.0077(16) 0.0126(16)
Na1 0.074(2) 0.071(3) 0.066(2) 0.015(2) 0.032(2) 0.034(2)
Na2 0.0518(16) 0.0418(16) 0.0405(16) 0.0182(13) 0.0208(13) 0.0255(13)
Na3 0.098(3) 0.061(2) 0.074(3) 0.021(2) 0.036(2) 0.046(2)
Na4 0.0412(13) 0.0380(15) 0.0490(17) 0.0198(13) 0.0231(12) 0.0261(12)
Na5 0.0545(16) 0.0235(14) 0.0421(17) 0.0083(12) 0.0180(14) 0.0227(12)
Na6 0.072(3) 0.052(3) 0.077(3) 0.033(2) 0.049(2) 0.037(2)
O1W 0.033(2) 0.030(2) 0.040(3) 0.016(2) 0.017(2) 0.0210(19)
O2W 0.075(5) 0.246(12) 0.094(6) 0.094(7) 0.047(4) 0.063(7)
O3W 0.058(4) 0.066(5) 0.103(6) 0.011(4) 0.038(4) 0.026(3)
O4W 0.065(3) 0.047(3) 0.053(3) 0.014(3) 0.035(3) 0.034(3)
O5W 0.122(9) 0.019(4) 0.015(5) -0.011(4) -0.009(6) 0.045(5)
O6W 0.041(3) 0.039(3) 0.051(3) 0.010(2) 0.023(2) 0.022(2)
O7W 0.179(18) 0.087(13) 0.080(12) -0.003(10) 0.031(13) 0.069(13)
O8W 0.100(11) 0.052(9) 0.067(9) 0.003(7) 0.031(9) 0.020(8)
O9W 0.061(4) 0.041(3) 0.067(4) 0.020(3) 0.025(3) 0.013(3)
O10W 0.074(4) 0.032(3) 0.068(4) 0.021(3) 0.033(3) 0.032(3)
O11W 0.063(4) 0.067(4) 0.052(4) 0.019(3) 0.028(3) 0.024(3)
O12W 0.082(4) 0.039(3) 0.081(4) 0.026(3) 0.045(3) 0.031(3)
O13W 0.037(3) 0.025(2) 0.046(3) 0.014(2) 0.013(2) 0.013(2)
O14W 0.047(3) 0.052(3) 0.051(3) 0.023(3) 0.022(2) 0.029(2)
O15W 0.102(4) 0.057(4) 0.105(5) 0.047(3) 0.080(4) 0.044(3)
O16W 0.063(4) 0.042(3) 0.048(3) 0.016(3) 0.007(3) 0.024(3)
O17W 0.148(9) 0.068(5) 0.125(8) 0.037(6) 0.015(7) 0.046(6)
O18W 0.078(6) 0.063(5) 0.196(11) 0.058(6) -0.002(7) 0.013(5)

loop_
_atom_type_symbol
_atom_type_description
_atom_type_scat_dispersion_real
_atom_type_scat_dispersion_imag
_atom_type_scat_source
Ge Ge 0.1547 1.8001 'International Tables Vol C Tables 4.2.6.8 and 6.1.1.4'
Co Co 0.3494 0.9721 'International Tables Vol C Tables 4.2.6.8 and 6.1.1.4'
Mo Mo -1.6832 0.6857 'International Tables Vol C Tables 4.2.6.8 and 6.1.1.4'
O O 0.0106 0.0060 'International Tables Vol C Tables 4.2.6.8 and 6.1.1.4'
Na Na 0.0362 0.0249 'International Tables Vol C Tables 4.2.6.8 and 6.1.1.4'
H H 0.0000 0.0000 'International Tables Vol C Tables 4.2.6.8 and 6.1.1.4'

loop_
_geom_angle_atom_site_label_1
_geom_angle_atom_site_label_2
_geom_angle_atom_site_label_3
_geom_angle
_geom_angle_site_symmetry_1
_geom_angle_site_symmetry_3
_geom_angle_publ_flag
O31 Ge1 O34 110.63(19) . . ?
O31 Ge1 O32 107.3(2) . . ?
O34 Ge1 O32 110.9(2) . . ?
O31 Ge1 O33 108.1(2) . . ?
O34 Ge1 O33 111.2(2) . . ?
O32 Ge1 O33 108.5(2) . . ?
O1 Mo1 O20 98.3(2) . . ?
O1 Mo1 O19 100.4(2) . . ?
O20 Mo1 O19 92.8(2) . . ?
O1 Mo1 O10 101.0(2) . . ?
O20 Mo1 O10 160.1(2) . . ?
O19 Mo1 O10 88.9(2) . . ?
O1 Mo1 O12 102.2(2) . . ?
O20 Mo1 O12 86.6(2) . . ?
O19 Mo1 O12 157.3(2) . . ?
O10 Mo1 O12 84.3(2) . . ?
O1 Mo1 O31 169.84(19) . . ?
O20 Mo1 O31 74.40(17) . . ?
O19 Mo1 O31 73.37(17) . . ?
O10 Mo1 O31 87.08(18) . . ?
O12 Mo1 O31 84.63(17) . . ?
O1 Mo1 Na1 90.85(19) . 2_666 ?
O20 Mo1 Na1 139.88(14) . 2_666 ?
O19 Mo1 Na1 47.12(17) . 2_666 ?
O10 Mo1 Na1 45.27(15) . 2_666 ?
O12 Mo1 Na1 129.58(17) . 2_666 ?
O31 Mo1 Na1 90.51(14) . 2_666 ?
O1 Mo1 Na4 89.56(18) . 1_655 ?
O20 Mo1 Na4 46.09(13) . 1_655 ?
O19 Mo1 Na4 138.80(16) . 1_655 ?
O10 Mo1 Na4 128.60(14) . 1_655 ?
O12 Mo1 Na4 44.37(16) . 1_655 ?
O31 Mo1 Na4 90.18(12) . 1_655 ?
Na1 Mo1 Na4 173.77(9) 2_666 1_655 ?
O2 Mo2 O22 101.0(2) . . ?
O2 Mo2 O21 101.4(2) . . ?
O22 Mo2 O21 94.8(2) . . ?
O2 Mo2 O10 99.9(2) . . ?
O22 Mo2 O10 157.9(2) . . ?
O21 Mo2 O10 88.2(2) . . ?
O2 Mo2 O11 99.6(2) . . ?
O22 Mo2 O11 87.5(2) . . ?
O21 Mo2 O11 157.96(19) . . ?
O10 Mo2 O11 81.78(19) . . ?
O2 Mo2 O32 173.4(2) . . ?
O22 Mo2 O32 74.30(17) . . ?
O21 Mo2 O32 74.71(18) . . ?
O10 Mo2 O32 85.44(17) . . ?
O11 Mo2 O32 84.91(17) . . ?
O2 Mo2 Na1 90.38(18) . 2_666 ?
O22 Mo2 Na1 141.25(17) . 2_666 ?
O21 Mo2 Na1 46.50(17) . 2_666 ?
O10 Mo2 Na1 45.46(16) . 2_666 ?
O11 Mo2 Na1 127.23(16) . 2_666 ?
O32 Mo2 Na1 90.65(13) . 2_666 ?
O3 Mo3 O11 102.7(2) . . ?
O3 Mo3 O23 100.2(2) . . ?
O11 Mo3 O23 93.7(2) . . ?
O3 Mo3 O12 102.8(2) . . ?
O11 Mo3 O12 86.9(2) . . ?
O23 Mo3 O12 156.23(19) . . ?
O3 Mo3 O24 96.4(2) . . ?
O11 Mo3 O24 160.05(18) . . ?
O23 Mo3 O24 88.5(2) . . ?
O12 Mo3 O24 83.2(2) . . ?
O3 Mo3 O33 166.8(2) . . ?
O11 Mo3 O33 89.34(18) . . ?
O23 Mo3 O33 73.25(17) . . ?
O12 Mo3 O33 83.01(17) . . ?
O24 Mo3 O33 72.29(17) . . ?
O3 Mo3 Na4 88.99(19) . 1_655 ?
O11 Mo3 Na4 130.67(15) . 1_655 ?
O23 Mo3 Na4 131.58(17) . 1_655 ?
O12 Mo3 Na4 43.80(16) . 1_655 ?
O24 Mo3 Na4 43.14(15) . 1_655 ?
O33 Mo3 Na4 87.17(12) . 1_655 ?
O4 Mo4 O25 103.9(2) . . ?
O4 Mo4 O13 101.7(2) . . ?
O25 Mo4 O13 96.9(2) . . ?
O4 Mo4 O18 97.8(2) . . ?
O25 Mo4 O18 89.2(2) . . ?
O13 Mo4 O18 157.43(18) . . ?
O4 Mo4 O19 96.4(2) . . ?
O25 Mo4 O19 158.53(19) . . ?
O13 Mo4 O19 85.5(2) . . ?
O18 Mo4 O19 81.19(19) . . ?
O4 Mo4 O31 165.4(2) . . ?
O25 Mo4 O31 87.40(18) . . ?
O13 Mo4 O31 85.82(18) . . ?
O18 Mo4 O31 72.73(16) . . ?
O19 Mo4 O31 71.45(17) . . ?
O4 Mo4 Na1 88.41(19) . 2_666 ?
O25 Mo4 Na1 140.85(18) . 2_666 ?
O13 Mo4 Na1 43.93(17) . 2_666 ?
O18 Mo4 Na1 126.35(15) . 2_666 ?
O19 Mo4 Na1 45.18(16) . 2_666 ?
O31 Mo4 Na1 88.48(13) . 2_666 ?
O5 Mo5 O26 104.7(2) . . ?
O5 Mo5 O14 99.6(2) . . ?
O26 Mo5 O14 93.8(2) . . ?
O5 Mo5 O13 100.5(2) . . ?
O26 Mo5 O13 92.8(2) . . ?
O14 Mo5 O13 156.47(19) . . ?
O5 Mo5 O21 94.8(2) . . ?
O26 Mo5 O21 160.5(2) . . ?
O14 Mo5 O21 83.54(19) . . ?
O13 Mo5 O21 82.73(18) . . ?
O5 Mo5 O32 165.96(19) . . ?
O26 Mo5 O32 88.13(19) . . ?
O14 Mo5 O32 73.48(18) . . ?
O13 Mo5 O32 84.20(17) . . ?
O21 Mo5 O32 72.56(17) . . ?
O5 Mo5 Na1 87.42(19) . 2_666 ?
O26 Mo5 Na1 135.52(17) . 2_666 ?
O14 Mo5 Na1 126.69(16) . 2_666 ?
O13 Mo5 Na1 42.75(15) . 2_666 ?
O21 Mo5 Na1 43.16(15) . 2_666 ?
O32 Mo5 Na1 87.19(13) . 2_666 ?
O6 Mo6 O27 105.5(2) . . ?
O6 Mo6 O15 100.6(2) . . ?
O27 Mo6 O15 94.9(2) . . ?
O6 Mo6 O14 98.0(2) . . ?
O27 Mo6 O14 92.2(2) . . ?
O15 Mo6 O14 157.5(2) . . ?
O6 Mo6 O22 94.5(2) . . ?
O27 Mo6 O22 159.2(2) . . ?
O15 Mo6 O22 86.65(19) . . ?
O14 Mo6 O22 79.39(19) . . ?
O6 Mo6 O32 164.8(2) . . ?
O27 Mo6 O32 87.39(19) . . ?
O15 Mo6 O32 85.87(18) . . ?
O14 Mo6 O32 73.15(18) . . ?
O22 Mo6 O32 72.03(17) . . ?
O7 Mo7 O28 104.1(2) . . ?
O7 Mo7 O15 101.1(2) . . ?
O28 Mo7 O15 95.0(2) . . ?
O7 Mo7 O16 98.9(2) . . ?
O28 Mo7 O16 91.4(2) . . ?
O15 Mo7 O16 156.8(2) . . ?
O7 Mo7 O23 95.9(2) . . ?
O28 Mo7 O23 159.7(2) . . ?
O15 Mo7 O23 84.6(2) . . ?
O16 Mo7 O23 81.8(2) . . ?
O7 Mo7 O33 166.2(2) . . ?
O28 Mo7 O33 87.71(18) . . ?
O15 Mo7 O33 84.65(18) . . ?
O16 Mo7 O33 73.29(17) . . ?
O23 Mo7 O33 72.05(16) . . ?
O8 Mo8 O29 104.6(2) . . ?
O8 Mo8 O17 101.8(2) . . ?
O29 Mo8 O17 91.67(19) . . ?
O8 Mo8 O16 98.3(2) . . ?
O29 Mo8 O16 94.0(2) . . ?
O17 Mo8 O16 157.0(2) . . ?
O8 Mo8 O24 95.2(2) . . ?
O29 Mo8 O24 160.2(2) . . ?
O17 Mo8 O24 83.77(18) . . ?
O16 Mo8 O24 83.34(19) . . ?
O8 Mo8 O33 165.79(18) . . ?
O29 Mo8 O33 87.87(19) . . ?
O17 Mo8 O33 84.38(18) . . ?
O16 Mo8 O33 73.59(17) . . ?
O24 Mo8 O33 72.55(17) . . ?
O8 Mo8 Na4 86.77(18) . 1_655 ?
O29 Mo8 Na4 135.17(15) . 1_655 ?
O17 Mo8 Na4 43.55(14) . 1_655 ?
O16 Mo8 Na4 127.66(15) . 1_655 ?
O24 Mo8 Na4 44.36(14) . 1_655 ?
O33 Mo8 Na4 89.15(13) . 1_655 ?
O9 Mo9 O30 104.5(2) . . ?
O9 Mo9 O18 100.6(2) . . ?
O30 Mo9 O18 94.1(2) . . ?
O9 Mo9 O17 98.6(2) . . ?
O30 Mo9 O17 90.12(19) . . ?
O18 Mo9 O17 158.5(2) . . ?
O9 Mo9 O20 95.2(2) . . ?
O30 Mo9 O20 159.9(2) . . ?
O18 Mo9 O20 86.05(18) . . ?
O17 Mo9 O20 82.85(18) . . ?
O9 Mo9 O31 167.4(2) . . ?
O30 Mo9 O31 87.67(19) . . ?
O18 Mo9 O31 74.67(17) . . ?
O17 Mo9 O31 84.49(18) . . ?
O20 Mo9 O31 73.00(17) . . ?
O9 Mo9 Na4 85.23(16) . 1_655 ?
O30 Mo9 Na4 131.58(15) . 1_655 ?
O18 Mo9 Na4 131.20(15) . 1_655 ?
O17 Mo9 Na4 41.52(15) . 1_655 ?
O20 Mo9 Na4 45.17(13) . 1_655 ?
O31 Mo9 Na4 89.20(11) . 1_655 ?
O9 Mo9 Na5 67.49(16) . . ?
O30 Mo9 Na5 93.72(14) . . ?
O18 Mo9 Na5 34.34(15) . . ?
O17 Mo9 Na5 166.13(15) . . ?
O20 Mo9 Na5 97.57(13) . . ?
O31 Mo9 Na5 108.96(12) . . ?
Na4 Mo9 Na5 132.49(7) 1_655 . ?
O26 Co1 O1W 84.9(2) . . ?
O26 Co1 O27 91.56(19) . . ?
O1W Co1 O27 87.10(19) . . ?
O26 Co1 O34 93.30(19) . . ?
O1W Co1 O34 177.13(19) . . ?
O27 Co1 O34 90.74(18) . . ?
O26 Co1 O30 175.86(19) . 2_665 ?
O1W Co1 O30 98.4(2) . 2_665 ?
O27 Co1 O30 91.09(18) . 2_665 ?
O34 Co1 O30 83.49(18) . 2_665 ?
O26 Co1 O29 91.76(18) . 2_665 ?
O1W Co1 O29 98.20(19) . 2_665 ?
O27 Co1 O29 174.0(2) . 2_665 ?
O34 Co1 O29 84.06(17) . 2_665 ?
O30 Co1 O29 85.32(18) 2_665 2_665 ?
O25 Co2 O28 92.31(18) . 2_665 ?
O25 Co2 O34 173.50(16) . 2_665 ?
O28 Co2 O34 93.16(18) 2_665 2_665 ?
O25 Co2 O34 92.78(18) . . ?
O28 Co2 O34 173.58(18) 2_665 . ?
O34 Co2 O34 82.01(19) 2_665 . ?
O25 Co2 O29 91.94(19) . 2_665 ?
O28 Co2 O29 93.00(18) 2_665 2_665 ?
O34 Co2 O29 91.26(18) 2_665 2_665 ?
O34 Co2 O29 82.93(17) . 2_665 ?
O25 Co2 O30 93.40(19) . . ?
O28 Co2 O30 93.20(19) 2_665 . ?
O34 Co2 O30 82.81(18) 2_665 . ?
O34 Co2 O30 90.39(17) . . ?
O29 Co2 O30 171.64(17) 2_665 . ?
Mo1 O1 Na2 149.1(3) . 2_766 ?
Mo2 O2 Na1 149.8(3) . . ?
Mo3 O3 Na2 136.8(3) . . ?
Mo4 O4 Na6 128.7(3) . . ?
Mo5 O5 Na4 174.8(3) . . ?
Mo7 O7 Na3 143.1(3) . . ?
Mo9 O9 Na5 150.1(3) . 2_655 ?
Mo1 O10 Mo2 153.9(3) . . ?
Mo1 O10 Na1 101.4(2) . 2_666 ?
Mo2 O10 Na1 100.3(2) . 2_666 ?
Mo3 O11 Mo2 153.2(3) . . ?
Mo3 O12 Mo1 151.5(3) . . ?
Mo3 O12 Na4 104.4(2) . 1_655 ?
Mo1 O12 Na4 103.1(2) . 1_655 ?
Mo4 O13 Mo5 147.3(3) . . ?
Mo4 O13 Na1 105.2(2) . 2_666 ?
Mo5 O13 Na1 105.4(2) . 2_666 ?
Mo5 O14 Mo6 117.3(2) . . ?
Mo6 O15 Mo7 146.9(2) . . ?
Mo8 O16 Mo7 117.5(2) . . ?
Mo8 O17 Mo9 147.9(3) . . ?
Mo8 O17 Na4 103.92(18) . 1_655 ?
Mo9 O17 Na4 106.8(2) . 1_655 ?
Mo9 O18 Mo4 117.2(2) . . ?
Mo9 O18 Na5 118.3(2) . . ?
Mo4 O18 Na5 123.1(2) . . ?
Mo1 O19 Mo4 119.9(2) . . ?
Mo1 O19 Na1 100.0(2) . 2_666 ?
Mo4 O19 Na1 99.5(2) . 2_666 ?
Mo1 O20 Mo9 119.1(2) . . ?
Mo1 O20 Na4 102.16(18) . 1_655 ?
Mo9 O20 Na4 100.86(19) . 1_655 ?
Mo2 O21 Mo5 119.2(2) . . ?
Mo2 O21 Na1 101.6(2) . 2_666 ?
Mo5 O21 Na1 102.8(2) . 2_666 ?
Mo2 O22 Mo6 119.5(2) . . ?
Mo3 O23 Mo7 120.4(2) . . ?
Mo3 O24 Mo8 117.6(2) . . ?
Mo3 O24 Na4 103.0(2) . 1_655 ?
Mo8 O24 Na4 99.33(18) . 1_655 ?
Mo4 O25 Co2 140.1(3) . . ?
Mo5 O26 Co1 137.5(2) . . ?
Mo6 O27 Co1 138.3(3) . . ?
Mo7 O28 Co2 138.7(3) . 2_665 ?
Mo8 O29 Co1 127.4(3) . 2_665 ?
Mo8 O29 Co2 134.1(3) . 2_665 ?
Co1 O29 Co2 95.49(17) 2_665 2_665 ?
Mo9 O30 Co1 129.1(2) . 2_665 ?
Mo9 O30 Co2 133.1(3) . . ?
Co1 O30 Co2 95.42(19) 2_665 . ?
Ge1 O31 Mo4 120.9(2) . . ?
Ge1 O31 Mo9 122.1(2) . . ?
Mo4 O31 Mo9 94.10(15) . . ?
Ge1 O31 Mo1 123.6(2) . . ?
Mo4 O31 Mo1 95.29(16) . . ?
Mo9 O31 Mo1 93.25(17) . . ?
Ge1 O32 Mo6 120.0(2) . . ?
Ge1 O32 Mo5 122.1(2) . . ?
Mo6 O32 Mo5 93.76(17) . . ?
Ge1 O32 Mo2 125.8(2) . . ?
Mo6 O32 Mo2 94.15(15) . . ?
Mo5 O32 Mo2 93.09(17) . . ?
Ge1 O33 Mo7 120.8(2) . . ?
Ge1 O33 Mo8 121.7(2) . . ?
Mo7 O33 Mo8 94.01(16) . . ?
Ge1 O33 Mo3 121.9(2) . . ?
Mo7 O33 Mo3 94.12(14) . . ?
Mo8 O33 Mo3 97.50(16) . . ?
Ge1 O34 Co2 119.6(2) . 2_665 ?
Ge1 O34 Co1 120.0(2) . . ?
Co2 O34 Co1 97.54(18) 2_665 . ?
Ge1 O34 Co2 119.7(2) . . ?
Co2 O34 Co2 97.99(19) 2_665 . ?
Co1 O34 Co2 96.82(16) . . ?
O2W Na1 O2 90.1(4) . . ?
O2W Na1 O10 157.0(4) . 2_666 ?
O2 Na1 O10 112.5(2) . 2_666 ?
O2W Na1 O21 118.5(4) . 2_666 ?
O2 Na1 O21 81.9(2) . 2_666 ?
O10 Na1 O21 63.77(19) 2_666 2_666 ?
O2W Na1 O13 82.5(3) . 2_666 ?
O2 Na1 O13 134.9(3) . 2_666 ?
O10 Na1 O13 78.7(2) 2_666 2_666 ?
O21 Na1 O13 63.65(19) 2_666 2_666 ?
O2W Na1 O19 95.8(4) . 2_666 ?
O2 Na1 O19 161.2(3) . 2_666 ?
O10 Na1 O19 64.04(19) 2_666 2_666 ?
O21 Na1 O19 110.4(2) 2_666 2_666 ?
O13 Na1 O19 63.80(19) 2_666 2_666 ?
O2W Na1 O3W 91.6(4) . 1_455 ?
O2 Na1 O3W 75.5(3) . 1_455 ?
O10 Na1 O3W 97.7(2) 2_666 1_455 ?
O21 Na1 O3W 142.3(3) 2_666 1_455 ?
O13 Na1 O3W 148.7(3) 2_666 1_455 ?
O19 Na1 O3W 86.5(3) 2_666 1_455 ?
O2W Na1 Mo1 128.5(4) . 2_666 ?
O2 Na1 Mo1 136.5(2) . 2_666 ?
O10 Na1 Mo1 33.36(13) 2_666 2_666 ?
O21 Na1 Mo1 93.03(17) 2_666 2_666 ?
O13 Na1 Mo1 76.58(16) 2_666 2_666 ?
O19 Na1 Mo1 32.91(11) 2_666 2_666 ?
O3W Na1 Mo1 83.6(2) 1_455 2_666 ?
O2W Na1 Mo2 149.9(4) . 2_666 ?
O2 Na1 Mo2 89.57(18) . 2_666 ?
O10 Na1 Mo2 34.23(13) 2_666 2_666 ?
O21 Na1 Mo2 31.91(11) 2_666 2_666 ?
O13 Na1 Mo2 76.53(16) 2_666 2_666 ?
O19 Na1 Mo2 94.08(17) 2_666 2_666 ?
O3W Na1 Mo2 117.4(2) 1_455 2_666 ?
Mo1 Na1 Mo2 66.97(9) 2_666 2_666 ?
O2W Na1 Mo4 79.4(3) . 2_666 ?
O2 Na1 Mo4 163.0(2) . 2_666 ?
O10 Na1 Mo4 77.69(16) 2_666 2_666 ?
O21 Na1 Mo4 91.29(17) 2_666 2_666 ?
O13 Na1 Mo4 30.92(12) 2_666 2_666 ?
O19 Na1 Mo4 35.30(12) 2_666 2_666 ?
O3W Na1 Mo4 117.8(2) 1_455 2_666 ?
Mo1 Na1 Mo4 59.01(8) 2_666 2_666 ?
Mo2 Na1 Mo4 92.84(12) 2_666 2_666 ?
O2W Na1 Mo5 93.9(4) . 2_666 ?
O2 Na1 Mo5 105.5(2) . 2_666 ?
O10 Na1 Mo5 76.89(17) 2_666 2_666 ?
O21 Na1 Mo5 34.01(12) 2_666 2_666 ?
O13 Na1 Mo5 31.86(12) 2_666 2_666 ?
O19 Na1 Mo5 91.98(17) 2_666 2_666 ?
O3W Na1 Mo5 174.5(2) 1_455 2_666 ?
Mo1 Na1 Mo5 92.28(12) 2_666 2_666 ?
Mo2 Na1 Mo5 57.39(8) 2_666 2_666 ?
Mo4 Na1 Mo5 62.42(8) 2_666 2_666 ?
O2W Na1 Na3 22.1(4) . 2_776 ?
O2 Na1 Na3 73.23(18) . 2_776 ?
O10 Na1 Na3 161.7(2) 2_666 2_776 ?
O21 Na1 Na3 101.23(18) 2_666 2_776 ?
O13 Na1 Na3 85.30(16) 2_666 2_776 ?
O19 Na1 Na3 116.23(17) 2_666 2_776 ?
O3W Na1 Na3 100.6(2) 1_455 2_776 ?
Mo1 Na1 Na3 149.03(14) 2_666 2_776 ?
Mo2 Na1 Na3 132.86(15) 2_666 2_776 ?
Mo4 Na1 Na3 93.01(11) 2_666 2_776 ?
Mo5 Na1 Na3 84.86(11) 2_666 2_776 ?
O1 Na2 O5W 97.9(3) 2_766 . ?
O1 Na2 O4W 76.9(2) 2_766 . ?
O5W Na2 O4W 166.8(4) . . ?
O1 Na2 O6W 171.0(2) 2_766 . ?
O5W Na2 O6W 85.9(3) . . ?
O4W Na2 O6W 101.2(2) . . ?
O1 Na2 O3 84.8(2) 2_766 . ?
O5W Na2 O3 100.5(4) . . ?
O4W Na2 O3 91.2(2) . . ?
O6W Na2 O3 86.4(2) . . ?
O1 Na2 O3W 86.5(3) 2_766 . ?
O5W Na2 O3W 84.1(4) . . ?
O4W Na2 O3W 83.4(3) . . ?
O6W Na2 O3W 102.1(3) . . ?
O3 Na2 O3W 170.6(3) . . ?
O9W Na3 O2W 90.0(4) . 2_776 ?
O9W Na3 O8W 167.3(5) . . ?
O2W Na3 O8W 84.9(5) 2_776 . ?
O9W Na3 O10W 76.6(3) . . ?
O2W Na3 O10W 158.0(4) 2_776 . ?
O8W Na3 O10W 111.5(5) . . ?
O9W Na3 O7W 148.9(6) . . ?
O2W Na3 O7W 119.8(7) 2_776 . ?
O8W Na3 O7W 40.2(7) . . ?
O10W Na3 O7W 72.3(6) . . ?
O9W Na3 O7 94.1(3) . . ?
O2W Na3 O7 79.2(4) 2_776 . ?
O8W Na3 O7 96.3(5) . . ?
O10W Na3 O7 84.3(2) . . ?
O7W Na3 O7 83.9(5) . . ?
O9W Na3 O11W 88.6(3) . 1_665 ?
O2W Na3 O11W 102.7(4) 2_776 1_665 ?
O8W Na3 O11W 81.3(5) . 1_665 ?
O10W Na3 O11W 94.5(3) . 1_665 ?
O7W Na3 O11W 92.8(5) . 1_665 ?
O7 Na3 O11W 176.7(3) . 1_665 ?
O9W Na3 Na4 47.3(2) . 1_665 ?
O2W Na3 Na4 103.4(4) 2_776 1_665 ?
O8W Na3 Na4 122.8(4) . 1_665 ?
O10W Na3 Na4 80.5(2) . 1_665 ?
O7W Na3 Na4 124.3(6) . 1_665 ?
O7 Na3 Na4 140.9(2) . 1_665 ?
O11W Na3 Na4 41.56(19) 1_665 1_665 ?
O9W Na3 Na1 89.9(2) . 2_776 ?
O2W Na3 Na1 20.1(4) 2_776 2_776 ?
O8W Na3 Na1 81.4(5) . 2_776 ?
O10W Na3 Na1 166.3(3) . 2_776 ?
O7W Na3 Na1 121.1(6) . 2_776 ?
O7 Na3 Na1 99.3(2) . 2_776 ?
O11W Na3 Na1 82.6(2) 1_665 2_776 ?
Na4 Na3 Na1 88.65(13) 1_665 2_776 ?
O11W Na4 O5 95.0(2) . . ?
O11W Na4 O24 125.7(2) . 1_455 ?
O5 Na4 O24 86.48(19) . 1_455 ?
O11W Na4 O17 155.8(2) . 1_455 ?
O5 Na4 O17 107.6(2) . 1_455 ?
O24 Na4 O17 65.90(16) 1_455 1_455 ?
O11W Na4 O12 90.5(2) . 1_455 ?
O5 Na4 O12 145.5(2) . 1_455 ?
O24 Na4 O12 63.12(18) 1_455 1_455 ?
O17 Na4 O12 75.94(18) 1_455 1_455 ?
O11W Na4 O20 93.0(2) . 1_455 ?
O5 Na4 O20 151.1(2) . 1_455 ?
O24 Na4 O20 110.94(19) 1_455 1_455 ?
O17 Na4 O20 63.02(16) 1_455 1_455 ?
O12 Na4 O20 61.90(16) 1_455 1_455 ?
O11W Na4 O9W 85.7(3) . 1_445 ?
O5 Na4 O9W 73.3(2) . 1_445 ?
O24 Na4 O9W 144.6(2) 1_455 1_445 ?
O17 Na4 O9W 92.4(2) 1_455 1_445 ?
O12 Na4 O9W 141.2(2) 1_455 1_445 ?
O20 Na4 O9W 79.7(2) 1_455 1_445 ?
O11W Na4 Mo8 161.4(2) . 1_455 ?
O5 Na4 Mo8 88.93(16) . 1_455 ?
O24 Na4 Mo8 36.31(11) 1_455 1_455 ?
O17 Na4 Mo8 32.53(11) 1_455 1_455 ?
O12 Na4 Mo8 76.29(14) 1_455 1_455 ?
O20 Na4 Mo8 92.28(13) 1_455 1_455 ?
O9W Na4 Mo8 112.85(19) 1_445 1_455 ?
O11W Na4 Mo1 82.8(2) . 1_455 ?
O5 Na4 Mo1 176.78(17) . 1_455 ?
O24 Na4 Mo1 92.87(15) 1_455 1_455 ?
O17 Na4 Mo1 74.97(13) 1_455 1_455 ?
O12 Na4 Mo1 32.58(11) 1_455 1_455 ?
O20 Na4 Mo1 31.76(11) 1_455 1_455 ?
O9W Na4 Mo1 108.80(18) 1_445 1_455 ?
Mo8 Na4 Mo1 92.41(8) 1_455 1_455 ?
O11W Na4 Mo3 101.9(2) . 1_455 ?
O5 Na4 Mo3 114.08(16) . 1_455 ?
O24 Na4 Mo3 33.82(12) 1_455 1_455 ?
O17 Na4 Mo3 77.12(14) 1_455 1_455 ?
O12 Na4 Mo3 31.85(11) 1_455 1_455 ?
O20 Na4 Mo3 91.21(14) 1_455 1_455 ?
O9W Na4 Mo3 168.53(19) 1_445 1_455 ?
Mo8 Na4 Mo3 60.11(6) 1_455 1_455 ?
Mo1 Na4 Mo3 64.26(6) 1_455 1_455 ?
O11W Na4 Na3 45.3(2) . 1_445 ?
O5 Na4 Na3 85.32(17) . 1_445 ?
O24 Na4 Na3 166.96(17) 1_455 1_445 ?
O17 Na4 Na3 126.43(16) 1_455 1_445 ?
O12 Na4 Na3 121.05(18) 1_455 1_445 ?
O20 Na4 Na3 80.73(15) 1_455 1_445 ?
O9W Na4 Na3 40.63(19) 1_445 1_445 ?
Mo8 Na4 Na3 153.28(12) 1_455 1_445 ?
Mo1 Na4 Na3 94.76(11) 1_455 1_445 ?
Mo3 Na4 Na3 145.04(13) 1_455 1_445 ?
O11W Na4 Mo9 125.7(2) . 1_455 ?
O5 Na4 Mo9 126.13(16) . 1_455 ?
O24 Na4 Mo9 94.04(13) 1_455 1_455 ?
O17 Na4 Mo9 31.70(11) 1_455 1_455 ?
O12 Na4 Mo9 74.99(12) 1_455 1_455 ?
O20 Na4 Mo9 33.97(10) 1_455 1_455 ?
O9W Na4 Mo9 76.15(17) 1_445 1_455 ?
Mo8 Na4 Mo9 63.99(6) 1_455 1_455 ?
Mo1 Na4 Mo9 57.05(5) 1_455 1_455 ?
Mo3 Na4 Mo9 92.40(7) 1_455 1_455 ?
Na3 Na4 Mo9 98.98(10) 1_445 1_455 ?
O18 Na5 O12W 98.8(2) . . ?
O18 Na5 O9 164.4(2) . 2_655 ?
O12W Na5 O9 94.7(2) . 2_655 ?
O18 Na5 O13W 98.42(19) . . ?
O12W Na5 O13W 83.7(3) . . ?
O9 Na5 O13W 75.24(19) 2_655 . ?
O18 Na5 O13W 89.4(2) . 2_655 ?
O12W Na5 O13W 171.7(2) . 2_655 ?
O9 Na5 O13W 77.0(2) 2_655 2_655 ?
O13W Na5 O13W 93.8(2) . 2_655 ?
O18 Na5 O14W 89.5(2) . . ?
O12W Na5 O14W 101.7(3) . . ?
O9 Na5 O14W 95.4(2) 2_655 . ?
O13W Na5 O14W 169.7(2) . . ?
O13W Na5 O14W 79.6(2) 2_655 . ?
O18 Na5 Na5 95.74(17) . 2_655 ?
O12W Na5 Na5 130.1(2) . 2_655 ?
O9 Na5 Na5 69.41(15) 2_655 2_655 ?
O13W Na5 Na5 46.95(16) . 2_655 ?
O13W Na5 Na5 46.89(15) 2_655 2_655 ?
O14W Na5 Na5 126.0(2) . 2_655 ?
O18 Na5 Mo9 27.39(12) . . ?
O12W Na5 Mo9 117.96(19) . . ?
O9 Na5 Mo9 137.26(17) 2_655 . ?
O13W Na5 Mo9 81.46(14) . . ?
O13W Na5 Mo9 69.33(14) 2_655 . ?
O14W Na5 Mo9 103.33(17) . . ?
Na5 Na5 Mo9 68.46(9) 2_655 . ?
O18 Na5 Na6 84.22(14) . . ?
O12W Na5 Na6 74.0(2) . . ?
O9 Na5 Na6 107.14(14) 2_655 . ?
O13W Na5 Na6 157.71(18) . . ?
O13W Na5 Na6 108.35(16) 2_655 . ?
O14W Na5 Na6 29.36(16) . . ?
Na5 Na5 Na6 155.18(14) 2_655 . ?
Mo9 Na5 Na6 107.88(7) . . ?
O15W Na6 O15W 180.0(6) . 2 ?
O15W Na6 O14W 90.1(2) . 2 ?
O15W Na6 O14W 89.9(2) 2 2 ?
O15W Na6 O14W 89.9(2) . . ?
O15W Na6 O14W 90.1(2) 2 . ?
O14W Na6 O14W 180.0(2) 2 . ?
O15W Na6 O4 80.8(2) . . ?
O15W Na6 O4 99.2(2) 2 . ?
O14W Na6 O4 100.65(18) 2 . ?
O14W Na6 O4 79.35(18) . . ?
O15W Na6 O4 99.2(2) . 2 ?
O15W Na6 O4 80.8(2) 2 2 ?
O14W Na6 O4 79.35(18) 2 2 ?
O14W Na6 O4 100.65(18) . 2 ?
O4 Na6 O4 180.00(19) . 2 ?
O15W Na6 Na5 112.90(19) . 2 ?
O15W Na6 Na5 67.10(19) 2 2 ?
O14W Na6 Na5 30.49(15) 2 2 ?
O14W Na6 Na5 149.51(15) . 2 ?
O4 Na6 Na5 122.57(12) . 2 ?
O4 Na6 Na5 57.43(12) 2 2 ?
O15W Na6 Na5 67.10(19) . . ?
O15W Na6 Na5 112.90(19) 2 . ?
O14W Na6 Na5 149.51(15) 2 . ?
O14W Na6 Na5 30.49(15) . . ?
O4 Na6 Na5 57.43(12) . . ?
O4 Na6 Na5 122.57(12) 2 . ?
Na5 Na6 Na5 180.00(8) 2 . ?
Na1 O2W Na3 137.8(7) . 2_776 ?
Na2 O3W Na1 119.3(4) . 1_655 ?
O8W O7W Na3 66.3(11) . . ?
O7W O8W Na3 73.5(10) . . ?
Na3 O9W Na4 92.1(3) . 1_665 ?
Na4 O11W Na3 93.1(3) . 1_445 ?
Na5 O13W Na5 86.2(2) . 2_655 ?
Na6 O14W Na5 120.2(3) . . ?

loop_
_geom_bond_atom_site_label_1
_geom_bond_atom_site_label_2
_geom_bond_distance
_geom_bond_site_symmetry_2
_geom_bond_publ_flag
Ge1 O31 1.738(5) . ?
Ge1 O34 1.748(4) . ?
Ge1 O32 1.750(5) . ?
Ge1 O33 1.757(4) . ?
Mo1 O1 1.705(5) . ?
Mo1 O20 1.881(5) . ?
Mo1 O19 1.885(4) . ?
Mo1 O10 1.916(5) . ?
Mo1 O12 1.932(4) . ?
Mo1 O31 2.344(4) . ?
Mo1 Na1 3.417(5) 2_666 ?
Mo1 Na4 3.494(3) 1_655 ?
Mo2 O2 1.694(5) . ?
Mo2 O22 1.832(5) . ?
Mo2 O21 1.844(4) . ?
Mo2 O10 1.954(5) . ?
Mo2 O11 1.985(5) . ?
Mo2 O32 2.363(4) . ?
Mo2 Na1 3.418(5) 2_666 ?
Mo3 O3 1.698(5) . ?
Mo3 O11 1.840(5) . ?
Mo3 O23 1.857(5) . ?
Mo3 O12 1.912(5) . ?
Mo3 O24 2.006(5) . ?
Mo3 O33 2.366(4) . ?
Mo3 Na4 3.511(3) 1_655 ?
Mo4 O4 1.700(5) . ?
Mo4 O25 1.748(5) . ?
Mo4 O13 1.882(5) . ?
Mo4 O18 2.025(5) . ?
Mo4 O19 2.071(4) . ?
Mo4 O31 2.291(4) . ?
Mo4 Na1 3.534(5) 2_666 ?
Mo5 O5 1.705(5) . ?
Mo5 O26 1.754(5) . ?
Mo5 O14 1.926(5) . ?
Mo5 O13 1.975(5) . ?
Mo5 O21 2.070(4) . ?
Mo5 O32 2.289(4) . ?
Mo5 Na1 3.608(5) 2_666 ?
Mo6 O6 1.707(5) . ?
Mo6 O27 1.754(5) . ?
Mo6 O15 1.902(5) . ?
Mo6 O14 1.971(5) . ?
Mo6 O22 2.092(5) . ?
Mo6 O32 2.269(4) . ?
Mo7 O7 1.710(5) . ?
Mo7 O28 1.768(4) . ?
Mo7 O15 1.930(5) . ?
Mo7 O16 1.972(5) . ?
Mo7 O23 2.056(5) . ?
Mo7 O33 2.274(4) . ?
Mo8 O8 1.696(5) . ?
Mo8 O29 1.793(4) . ?
Mo8 O17 1.927(5) . ?
Mo8 O16 1.934(4) . ?
Mo8 O24 2.087(4) . ?
Mo8 O33 2.290(5) . ?
Mo8 Na4 3.478(3) 1_655 ?
Mo9 O9 1.691(5) . ?
Mo9 O30 1.797(5) . ?
Mo9 O18 1.908(5) . ?
Mo9 O17 1.957(4) . ?
Mo9 O20 2.029(4) . ?
Mo9 O31 2.295(5) . ?
Mo9 Na4 3.566(3) 1_655 ?
Mo9 Na5 3.653(3) . ?
Co1 O26 2.053(5) . ?
Co1 O1W 2.077(5) . ?
Co1 O27 2.077(4) . ?
Co1 O34 2.083(5) . ?
Co1 O30 2.104(5) 2_665 ?
Co1 O29 2.108(4) 2_665 ?
Co2 O25 2.024(5) . ?
Co2 O28 2.036(4) 2_665 ?
Co2 O34 2.083(5) 2_665 ?
Co2 O34 2.109(4) . ?
Co2 O29 2.128(5) 2_665 ?
Co2 O30 2.132(5) . ?
O1 Na2 2.349(6) 2_766 ?
O2 Na1 2.370(7) . ?
O3 Na2 2.443(6) . ?
O4 Na6 2.702(5) . ?
O5 Na4 2.376(6) . ?
O7 Na3 2.485(7) . ?
O9 Na5 2.405(5) 2_655 ?
O10 Na1 2.476(6) 2_666 ?
O12 Na4 2.508(6) 1_655 ?
O13 Na1 2.540(7) 2_666 ?
O17 Na4 2.469(5) 1_655 ?
O18 Na5 2.340(5) . ?
O19 Na1 2.542(7) 2_666 ?
O20 Na4 2.575(5) 1_655 ?
O21 Na1 2.531(7) 2_666 ?
O24 Na4 2.464(6) 1_655 ?
O28 Co2 2.036(4) 2_665 ?
O29 Co1 2.108(4) 2_665 ?
O29 Co2 2.128(5) 2_665 ?
O30 Co1 2.104(5) 2_665 ?
O34 Co2 2.083(5) 2_665 ?
Na1 O2W 2.148(11) . ?
Na1 O10 2.476(6) 2_666 ?
Na1 O21 2.531(7) 2_666 ?
Na1 O13 2.540(7) 2_666 ?
Na1 O19 2.542(7) 2_666 ?
Na1 O3W 2.653(11) 1_455 ?
Na1 Mo1 3.417(5) 2_666 ?
Na1 Mo2 3.418(5) 2_666 ?
Na1 Mo4 3.534(5) 2_666 ?
Na1 Mo5 3.608(5) 2_666 ?
Na1 Na3 4.202(7) 2_776 ?
Na2 O1 2.349(6) 2_766 ?
Na2 O5W 2.361(11) . ?
Na2 O4W 2.404(7) . ?
Na2 O6W 2.410(7) . ?
Na2 O3W 2.464(8) . ?
Na3 O9W 2.316(9) . ?
Na3 O2W 2.355(11) 2_776 ?
Na3 O8W 2.366(18) . ?
Na3 O10W 2.453(8) . ?
Na3 O7W 2.48(3) . ?
Na3 O11W 2.531(9) 1_665 ?
Na3 Na4 3.554(6) 1_665 ?
Na3 Na1 4.202(7) 2_776 ?
Na4 O11W 2.361(8) . ?
Na4 O24 2.464(6) 1_455 ?
Na4 O17 2.469(5) 1_455 ?
Na4 O12 2.508(6) 1_455 ?
Na4 O20 2.575(5) 1_455 ?
Na4 O9W 2.613(8) 1_445 ?
Na4 Mo8 3.478(3) 1_455 ?
Na4 Mo1 3.494(3) 1_455 ?
Na4 Mo3 3.511(3) 1_455 ?
Na4 Na3 3.554(6) 1_445 ?
Na4 Mo9 3.566(3) 1_455 ?
Na5 O12W 2.359(8) . ?
Na5 O9 2.405(5) 2_655 ?
Na5 O13W 2.471(6) . ?
Na5 O13W 2.473(7) 2_655 ?
Na5 O14W 2.474(7) . ?
Na5 Na5 3.377(7) 2_655 ?
Na5 Na6 4.216(3) . ?
Na6 O15W 2.291(8) . ?
Na6 O15W 2.291(8) 2 ?
Na6 O14W 2.390(6) 2 ?
Na6 O14W 2.390(6) . ?
Na6 O4 2.702(5) 2 ?
Na6 Na5 4.216(3) 2 ?
O2W Na3 2.355(11) 2_776 ?
O3W Na1 2.653(11) 1_655 ?
O7W O8W 1.67(3) . ?
O9W Na4 2.613(8) 1_665 ?
O11W Na3 2.531(9) 1_445 ?
O13W Na5 2.473(7) 2_655 ?

loop_
_geom_torsion_atom_site_label_1
_geom_torsion_atom_site_label_2
_geom_torsion_atom_site_label_3
_geom_torsion_atom_site_label_4
_geom_torsion
_geom_torsion_site_symmetry_1
_geom_torsion_site_symmetry_2
_geom_torsion_site_symmetry_3
_geom_torsion_site_symmetry_4
_geom_torsion_publ_flag
O20 Mo1 O1 Na2 -158.3(5) . . . 2_766 ?
O19 Mo1 O1 Na2 -64.0(5) . . . 2_766 ?
O10 Mo1 O1 Na2 26.9(5) . . . 2_766 ?
O12 Mo1 O1 Na2 113.4(5) . . . 2_766 ?
O31 Mo1 O1 Na2 -115.2(11) . . . 2_766 ?
Na1 Mo1 O1 Na2 -17.5(5) 2_666 . . 2_766 ?
Na4 Mo1 O1 Na2 156.3(5) 1_655 . . 2_766 ?
O22 Mo2 O2 Na1 52.5(6) . . . . ?
O21 Mo2 O2 Na1 -44.7(6) . . . . ?
O10 Mo2 O2 Na1 -134.9(6) . . . . ?
O11 Mo2 O2 Na1 141.9(6) . . . . ?
O32 Mo2 O2 Na1 9(2) . . . . ?
Na1 Mo2 O2 Na1 -90.2(6) 2_666 . . . ?
O11 Mo3 O3 Na2 -161.7(4) . . . . ?
O23 Mo3 O3 Na2 -65.4(4) . . . . ?
O12 Mo3 O3 Na2 108.6(4) . . . . ?
O24 Mo3 O3 Na2 24.1(4) . . . . ?
O33 Mo3 O3 Na2 -6.4(13) . . . . ?
Na4 Mo3 O3 Na2 66.7(4) 1_655 . . . ?
O25 Mo4 O4 Na6 5.4(4) . . . . ?
O13 Mo4 O4 Na6 105.7(3) . . . . ?
O18 Mo4 O4 Na6 -85.7(3) . . . . ?
O19 Mo4 O4 Na6 -167.6(3) . . . . ?
O31 Mo4 O4 Na6 -134.4(7) . . . . ?
Na1 Mo4 O4 Na6 147.8(3) 2_666 . . . ?
O26 Mo5 O5 Na4 -78(3) . . . . ?
O14 Mo5 O5 Na4 19(3) . . . . ?
O13 Mo5 O5 Na4 -173(3) . . . . ?
O21 Mo5 O5 Na4 103(3) . . . . ?
O32 Mo5 O5 Na4 78(3) . . . . ?
Na1 Mo5 O5 Na4 146(3) 2_666 . . . ?
O28 Mo7 O7 Na3 104.7(5) . . . . ?
O15 Mo7 O7 Na3 6.6(5) . . . . ?
O16 Mo7 O7 Na3 -161.6(5) . . . . ?
O23 Mo7 O7 Na3 -79.0(5) . . . . ?
O33 Mo7 O7 Na3 -107.2(9) . . . . ?
O30 Mo9 O9 Na5 -58.9(6) . . . 2_655 ?
O18 Mo9 O9 Na5 38.2(6) . . . 2_655 ?
O17 Mo9 O9 Na5 -151.3(5) . . . 2_655 ?
O20 Mo9 O9 Na5 125.2(5) . . . 2_655 ?
O31 Mo9 O9 Na5 105.2(9) . . . 2_655 ?
Na4 Mo9 O9 Na5 169.3(6) 1_655 . . 2_655 ?
Na5 Mo9 O9 Na5 29.1(5) . . . 2_655 ?
O1 Mo1 O10 Mo2 134.1(6) . . . . ?
O20 Mo1 O10 Mo2 -30.5(9) . . . . ?
O19 Mo1 O10 Mo2 -125.5(6) . . . . ?
O12 Mo1 O10 Mo2 32.8(6) . . . . ?
O31 Mo1 O10 Mo2 -52.1(6) . . . . ?
Na1 Mo1 O10 Mo2 -145.7(7) 2_666 . . . ?
Na4 Mo1 O10 Mo2 35.8(6) 1_655 . . . ?
O1 Mo1 O10 Na1 -80.2(2) . . . 2_666 ?
O20 Mo1 O10 Na1 115.2(5) . . . 2_666 ?
O19 Mo1 O10 Na1 20.2(2) . . . 2_666 ?
O12 Mo1 O10 Na1 178.5(2) . . . 2_666 ?
O31 Mo1 O10 Na1 93.6(2) . . . 2_666 ?
Na4 Mo1 O10 Na1 -178.49(13) 1_655 . . 2_666 ?
O2 Mo2 O10 Mo1 -133.4(6) . . . . ?
O22 Mo2 O10 Mo1 26.9(9) . . . . ?
O21 Mo2 O10 Mo1 125.3(6) . . . . ?
O11 Mo2 O10 Mo1 -35.0(6) . . . . ?
O32 Mo2 O10 Mo1 50.5(6) . . . . ?
Na1 Mo2 O10 Mo1 145.9(7) 2_666 . . . ?
O2 Mo2 O10 Na1 80.7(2) . . . 2_666 ?
O22 Mo2 O10 Na1 -119.0(5) . . . 2_666 ?
O21 Mo2 O10 Na1 -20.6(2) . . . 2_666 ?
O11 Mo2 O10 Na1 179.1(2) . . . 2_666 ?
O32 Mo2 O10 Na1 -95.4(2) . . . 2_666 ?
O3 Mo3 O11 Mo2 -131.5(6) . . . . ?
O23 Mo3 O11 Mo2 127.1(6) . . . . ?
O12 Mo3 O11 Mo2 -29.1(6) . . . . ?
O24 Mo3 O11 Mo2 31.4(11) . . . . ?
O33 Mo3 O11 Mo2 54.0(6) . . . . ?
Na4 Mo3 O11 Mo2 -31.7(7) 1_655 . . . ?
O2 Mo2 O11 Mo3 130.7(6) . . . . ?
O22 Mo2 O11 Mo3 -128.6(6) . . . . ?
O21 Mo2 O11 Mo3 -31.9(10) . . . . ?
O10 Mo2 O11 Mo3 32.0(6) . . . . ?
O32 Mo2 O11 Mo3 -54.1(6) . . . . ?
Na1 Mo2 O11 Mo3 32.8(7) 2_666 . . . ?
O3 Mo3 O12 Mo1 121.5(5) . . . . ?
O11 Mo3 O12 Mo1 19.1(5) . . . . ?
O23 Mo3 O12 Mo1 -73.2(8) . . . . ?
O24 Mo3 O12 Mo1 -143.5(6) . . . . ?
O33 Mo3 O12 Mo1 -70.6(5) . . . . ?
Na4 Mo3 O12 Mo1 -163.8(7) 1_655 . . . ?
O3 Mo3 O12 Na4 -74.7(3) . . . 1_655 ?
O11 Mo3 O12 Na4 -177.1(2) . . . 1_655 ?
O23 Mo3 O12 Na4 90.6(6) . . . 1_655 ?
O24 Mo3 O12 Na4 20.3(2) . . . 1_655 ?
O33 Mo3 O12 Na4 93.2(2) . . . 1_655 ?
O1 Mo1 O12 Mo3 -119.5(5) . . . . ?
O20 Mo1 O12 Mo3 142.7(6) . . . . ?
O19 Mo1 O12 Mo3 53.7(9) . . . . ?
O10 Mo1 O12 Mo3 -19.5(5) . . . . ?
O31 Mo1 O12 Mo3 68.1(5) . . . . ?
Na1 Mo1 O12 Mo3 -18.1(7) 2_666 . . . ?
Na4 Mo1 O12 Mo3 163.9(7) 1_655 . . . ?
O1 Mo1 O12 Na4 76.6(2) . . . 1_655 ?
O20 Mo1 O12 Na4 -21.1(2) . . . 1_655 ?
O19 Mo1 O12 Na4 -110.1(5) . . . 1_655 ?
O10 Mo1 O12 Na4 176.6(2) . . . 1_655 ?
O31 Mo1 O12 Na4 -95.8(2) . . . 1_655 ?
Na1 Mo1 O12 Na4 178.02(13) 2_666 . . 1_655 ?
O4 Mo4 O13 Mo5 -126.0(5) . . . . ?
O25 Mo4 O13 Mo5 -20.2(5) . . . . ?
O18 Mo4 O13 Mo5 84.5(7) . . . . ?
O19 Mo4 O13 Mo5 138.3(5) . . . . ?
O31 Mo4 O13 Mo5 66.6(4) . . . . ?
Na1 Mo4 O13 Mo5 158.8(6) 2_666 . . . ?
O4 Mo4 O13 Na1 75.2(2) . . . 2_666 ?
O25 Mo4 O13 Na1 -179.0(2) . . . 2_666 ?
O18 Mo4 O13 Na1 -74.2(6) . . . 2_666 ?
O19 Mo4 O13 Na1 -20.5(2) . . . 2_666 ?
O31 Mo4 O13 Na1 -92.2(2) . . . 2_666 ?
O5 Mo5 O13 Mo4 126.8(5) . . . . ?
O26 Mo5 O13 Mo4 21.2(5) . . . . ?
O14 Mo5 O13 Mo4 -85.0(7) . . . . ?
O21 Mo5 O13 Mo4 -139.7(5) . . . . ?
O32 Mo5 O13 Mo4 -66.6(4) . . . . ?
Na1 Mo5 O13 Mo4 -158.7(6) 2_666 . . . ?
O5 Mo5 O13 Na1 -74.5(2) . . . 2_666 ?
O26 Mo5 O13 Na1 180.0(2) . . . 2_666 ?
O14 Mo5 O13 Na1 73.8(6) . . . 2_666 ?
O21 Mo5 O13 Na1 19.0(2) . . . 2_666 ?
O32 Mo5 O13 Na1 92.1(2) . . . 2_666 ?
O5 Mo5 O14 Mo6 -179.2(3) . . . . ?
O26 Mo5 O14 Mo6 -73.5(3) . . . . ?
O13 Mo5 O14 Mo6 32.5(7) . . . . ?
O21 Mo5 O14 Mo6 87.1(3) . . . . ?
O32 Mo5 O14 Mo6 13.4(2) . . . . ?
Na1 Mo5 O14 Mo6 86.9(3) 2_666 . . . ?
O6 Mo6 O14 Mo5 179.1(3) . . . . ?
O27 Mo6 O14 Mo5 73.0(3) . . . . ?
O15 Mo6 O14 Mo5 -35.3(6) . . . . ?
O22 Mo6 O14 Mo5 -87.8(3) . . . . ?
O32 Mo6 O14 Mo5 -13.6(2) . . . . ?
O6 Mo6 O15 Mo7 -125.0(5) . . . . ?
O27 Mo6 O15 Mo7 -18.2(5) . . . . ?
O14 Mo6 O15 Mo7 89.6(7) . . . . ?
O22 Mo6 O15 Mo7 141.0(5) . . . . ?
O32 Mo6 O15 Mo7 68.8(5) . . . . ?
O7 Mo7 O15 Mo6 123.9(5) . . . . ?
O28 Mo7 O15 Mo6 18.5(5) . . . . ?
O16 Mo7 O15 Mo6 -86.8(7) . . . . ?
O23 Mo7 O15 Mo6 -141.2(5) . . . . ?
O33 Mo7 O15 Mo6 -68.8(5) . . . . ?
O8 Mo8 O16 Mo7 -179.3(3) . . . . ?
O29 Mo8 O16 Mo7 75.3(3) . . . . ?
O17 Mo8 O16 Mo7 -28.7(6) . . . . ?
O24 Mo8 O16 Mo7 -85.0(3) . . . . ?
O33 Mo8 O16 Mo7 -11.3(2) . . . . ?
Na4 Mo8 O16 Mo7 -87.0(3) 1_655 . . . ?
O7 Mo7 O16 Mo8 179.7(3) . . . . ?
O28 Mo7 O16 Mo8 -75.8(3) . . . . ?
O15 Mo7 O16 Mo8 30.2(6) . . . . ?
O23 Mo7 O16 Mo8 85.0(3) . . . . ?
O33 Mo7 O16 Mo8 11.4(2) . . . . ?
O8 Mo8 O17 Mo9 -124.8(5) . . . . ?
O29 Mo8 O17 Mo9 -19.6(5) . . . . ?
O16 Mo8 O17 Mo9 84.9(7) . . . . ?
O24 Mo8 O17 Mo9 141.1(5) . . . . ?
O33 Mo8 O17 Mo9 68.1(5) . . . . ?
Na4 Mo8 O17 Mo9 162.8(6) 1_655 . . . ?
O8 Mo8 O17 Na4 72.4(2) . . . 1_655 ?
O29 Mo8 O17 Na4 177.6(2) . . . 1_655 ?
O16 Mo8 O17 Na4 -78.0(5) . . . 1_655 ?
O24 Mo8 O17 Na4 -21.7(2) . . . 1_655 ?
O33 Mo8 O17 Na4 -94.7(2) . . . 1_655 ?
O9 Mo9 O17 Mo8 124.8(5) . . . . ?
O30 Mo9 O17 Mo8 20.1(5) . . . . ?
O18 Mo9 O17 Mo8 -81.6(7) . . . . ?
O20 Mo9 O17 Mo8 -141.0(5) . . . . ?
O31 Mo9 O17 Mo8 -67.5(5) . . . . ?
Na4 Mo9 O17 Mo8 -162.6(6) 1_655 . . . ?
Na5 Mo9 O17 Mo8 126.3(5) . . . . ?
O9 Mo9 O17 Na4 -72.6(2) . . . 1_655 ?
O30 Mo9 O17 Na4 -177.3(2) . . . 1_655 ?
O18 Mo9 O17 Na4 81.0(6) . . . 1_655 ?
O20 Mo9 O17 Na4 21.5(2) . . . 1_655 ?
O31 Mo9 O17 Na4 95.0(2) . . . 1_655 ?
Na5 Mo9 O17 Na4 -71.1(7) . . . 1_655 ?
O9 Mo9 O18 Mo4 178.1(2) . . . . ?
O30 Mo9 O18 Mo4 -76.3(3) . . . . ?
O17 Mo9 O18 Mo4 24.6(7) . . . . ?
O20 Mo9 O18 Mo4 83.6(2) . . . . ?
O31 Mo9 O18 Mo4 10.1(2) . . . . ?
Na4 Mo9 O18 Mo4 85.1(3) 1_655 . . . ?
Na5 Mo9 O18 Mo4 -166.8(4) . . . . ?
O9 Mo9 O18 Na5 -15.1(3) . . . . ?
O30 Mo9 O18 Na5 90.5(3) . . . . ?
O17 Mo9 O18 Na5 -168.5(4) . . . . ?
O20 Mo9 O18 Na5 -109.6(3) . . . . ?
O31 Mo9 O18 Na5 177.0(3) . . . . ?
Na4 Mo9 O18 Na5 -108.1(2) 1_655 . . . ?
O4 Mo4 O18 Mo9 -178.8(3) . . . . ?
O25 Mo4 O18 Mo9 77.3(3) . . . . ?
O13 Mo4 O18 Mo9 -29.0(7) . . . . ?
O19 Mo4 O18 Mo9 -83.4(2) . . . . ?
O31 Mo4 O18 Mo9 -10.2(2) . . . . ?
Na1 Mo4 O18 Mo9 -85.0(3) 2_666 . . . ?
O4 Mo4 O18 Na5 15.1(3) . . . . ?
O25 Mo4 O18 Na5 -88.9(3) . . . . ?
O13 Mo4 O18 Na5 164.9(4) . . . . ?
O19 Mo4 O18 Na5 110.4(3) . . . . ?
O31 Mo4 O18 Na5 -176.4(3) . . . . ?
Na1 Mo4 O18 Na5 108.9(2) 2_666 . . . ?
O1 Mo1 O19 Mo4 -171.5(3) . . . . ?
O20 Mo1 O19 Mo4 -72.5(3) . . . . ?
O10 Mo1 O19 Mo4 87.6(3) . . . . ?
O12 Mo1 O19 Mo4 15.2(7) . . . . ?
O31 Mo1 O19 Mo4 0.3(2) . . . . ?
Na1 Mo1 O19 Mo4 107.1(3) 2_666 . . . ?
Na4 Mo1 O19 Mo4 -70.1(3) 1_655 . . . ?
O1 Mo1 O19 Na1 81.4(3) . . . 2_666 ?
O20 Mo1 O19 Na1 -179.7(2) . . . 2_666 ?
O10 Mo1 O19 Na1 -19.6(2) . . . 2_666 ?
O12 Mo1 O19 Na1 -91.9(5) . . . 2_666 ?
O31 Mo1 O19 Na1 -106.9(2) . . . 2_666 ?
Na4 Mo1 O19 Na1 -177.21(15) 1_655 . . 2_666 ?
O4 Mo4 O19 Mo1 171.3(3) . . . . ?
O25 Mo4 O19 Mo1 10.0(7) . . . . ?
O13 Mo4 O19 Mo1 -87.4(3) . . . . ?
O18 Mo4 O19 Mo1 74.4(3) . . . . ?
O31 Mo4 O19 Mo1 -0.3(2) . . . . ?
Na1 Mo4 O19 Mo1 -107.4(3) 2_666 . . . ?
O4 Mo4 O19 Na1 -81.3(2) . . . 2_666 ?
O25 Mo4 O19 Na1 117.4(5) . . . 2_666 ?
O13 Mo4 O19 Na1 20.0(2) . . . 2_666 ?
O18 Mo4 O19 Na1 -178.3(2) . . . 2_666 ?
O31 Mo4 O19 Na1 107.1(2) . . . 2_666 ?
O1 Mo1 O20 Mo9 168.7(2) . . . . ?
O19 Mo1 O20 Mo9 67.8(3) . . . . ?
O10 Mo1 O20 Mo9 -26.5(7) . . . . ?
O12 Mo1 O20 Mo9 -89.4(2) . . . . ?
O31 Mo1 O20 Mo9 -4.1(2) . . . . ?
Na1 Mo1 O20 Mo9 67.5(3) 2_666 . . . ?
Na4 Mo1 O20 Mo9 -109.9(3) 1_655 . . . ?
O1 Mo1 O20 Na4 -81.3(2) . . . 1_655 ?
O19 Mo1 O20 Na4 177.7(2) . . . 1_655 ?
O10 Mo1 O20 Na4 83.4(5) . . . 1_655 ?
O12 Mo1 O20 Na4 20.5(2) . . . 1_655 ?
O31 Mo1 O20 Na4 105.86(19) . . . 1_655 ?
Na1 Mo1 O20 Na4 177.38(15) 2_666 . . 1_655 ?
O9 Mo9 O20 Mo1 -171.3(3) . . . . ?
O30 Mo9 O20 Mo1 20.3(7) . . . . ?
O18 Mo9 O20 Mo1 -71.0(3) . . . . ?
O17 Mo9 O20 Mo1 90.6(3) . . . . ?
O31 Mo9 O20 Mo1 4.2(2) . . . . ?
Na4 Mo9 O20 Mo1 110.6(3) 1_655 . . . ?
Na5 Mo9 O20 Mo1 -103.4(2) . . . . ?
O9 Mo9 O20 Na4 78.0(2) . . . 1_655 ?
O30 Mo9 O20 Na4 -90.4(6) . . . 1_655 ?
O18 Mo9 O20 Na4 178.4(2) . . . 1_655 ?
O17 Mo9 O20 Na4 -20.1(2) . . . 1_655 ?
O31 Mo9 O20 Na4 -106.46(19) . . . 1_655 ?
Na5 Mo9 O20 Na4 145.95(14) . . . 1_655 ?
O2 Mo2 O21 Mo5 168.6(3) . . . . ?
O22 Mo2 O21 Mo5 66.3(3) . . . . ?
O10 Mo2 O21 Mo5 -91.7(3) . . . . ?
O11 Mo2 O21 Mo5 -28.9(7) . . . . ?
O32 Mo2 O21 Mo5 -6.0(2) . . . . ?
Na1 Mo2 O21 Mo5 -112.0(3) 2_666 . . . ?
O2 Mo2 O21 Na1 -79.5(3) . . . 2_666 ?
O22 Mo2 O21 Na1 178.3(2) . . . 2_666 ?
O10 Mo2 O21 Na1 20.2(2) . . . 2_666 ?
O11 Mo2 O21 Na1 83.0(6) . . . 2_666 ?
O32 Mo2 O21 Na1 106.0(2) . . . 2_666 ?
O5 Mo5 O21 Mo2 -167.6(3) . . . . ?
O26 Mo5 O21 Mo2 14.8(8) . . . . ?
O14 Mo5 O21 Mo2 -68.4(3) . . . . ?
O13 Mo5 O21 Mo2 92.4(3) . . . . ?
O32 Mo5 O21 Mo2 6.2(2) . . . . ?
Na1 Mo5 O21 Mo2 111.3(3) 2_666 . . . ?
O5 Mo5 O21 Na1 81.1(2) . . . 2_666 ?
O26 Mo5 O21 Na1 -96.5(6) . . . 2_666 ?
O14 Mo5 O21 Na1 -179.7(2) . . . 2_666 ?
O13 Mo5 O21 Na1 -18.9(2) . . . 2_666 ?
O32 Mo5 O21 Na1 -105.1(2) . . . 2_666 ?
O2 Mo2 O22 Mo6 -174.2(3) . . . . ?
O21 Mo2 O22 Mo6 -71.6(3) . . . . ?
O10 Mo2 O22 Mo6 25.5(7) . . . . ?
O11 Mo2 O22 Mo6 86.5(3) . . . . ?
O32 Mo2 O22 Mo6 1.1(2) . . . . ?
Na1 Mo2 O22 Mo6 -69.6(4) 2_666 . . . ?
O6 Mo6 O22 Mo2 171.7(3) . . . . ?
O27 Mo6 O22 Mo2 7.0(8) . . . . ?
O15 Mo6 O22 Mo2 -87.9(3) . . . . ?
O14 Mo6 O22 Mo2 74.4(3) . . . . ?
O32 Mo6 O22 Mo2 -1.1(2) . . . . ?
O3 Mo3 O23 Mo7 171.9(3) . . . . ?
O11 Mo3 O23 Mo7 -84.5(3) . . . . ?
O12 Mo3 O23 Mo7 6.4(7) . . . . ?
O24 Mo3 O23 Mo7 75.7(3) . . . . ?
O33 Mo3 O23 Mo7 3.7(2) . . . . ?
Na4 Mo3 O23 Mo7 74.1(3) 1_655 . . . ?
O7 Mo7 O23 Mo3 -177.1(3) . . . . ?
O28 Mo7 O23 Mo3 -7.5(8) . . . . ?
O15 Mo7 O23 Mo3 82.2(3) . . . . ?
O16 Mo7 O23 Mo3 -78.9(3) . . . . ?
O33 Mo7 O23 Mo3 -3.9(3) . . . . ?
O3 Mo3 O24 Mo8 -170.4(3) . . . . ?
O11 Mo3 O24 Mo8 26.4(7) . . . . ?
O23 Mo3 O24 Mo8 -70.3(3) . . . . ?
O12 Mo3 O24 Mo8 87.4(3) . . . . ?
O33 Mo3 O24 Mo8 2.6(2) . . . . ?
Na4 Mo3 O24 Mo8 108.0(3) 1_655 . . . ?
O3 Mo3 O24 Na4 81.6(2) . . . 1_655 ?
O11 Mo3 O24 Na4 -81.6(6) . . . 1_655 ?
O23 Mo3 O24 Na4 -178.3(2) . . . 1_655 ?
O12 Mo3 O24 Na4 -20.58(19) . . . 1_655 ?
O33 Mo3 O24 Na4 -105.37(19) . . . 1_655 ?
O8 Mo8 O24 Mo3 169.9(3) . . . . ?
O29 Mo8 O24 Mo3 -11.3(7) . . . . ?
O17 Mo8 O24 Mo3 -88.7(3) . . . . ?
O16 Mo8 O24 Mo3 72.2(3) . . . . ?
O33 Mo8 O24 Mo3 -2.7(2) . . . . ?
Na4 Mo8 O24 Mo3 -110.1(3) 1_655 . . . ?
O8 Mo8 O24 Na4 -80.0(2) . . . 1_655 ?
O29 Mo8 O24 Na4 98.8(6) . . . 1_655 ?
O17 Mo8 O24 Na4 21.4(2) . . . 1_655 ?
O16 Mo8 O24 Na4 -177.7(2) . . . 1_655 ?
O33 Mo8 O24 Na4 107.4(2) . . . 1_655 ?
O4 Mo4 O25 Co2 -148.2(4) . . . . ?
O13 Mo4 O25 Co2 107.9(4) . . . . ?
O18 Mo4 O25 Co2 -50.3(4) . . . . ?
O19 Mo4 O25 Co2 12.6(9) . . . . ?
O31 Mo4 O25 Co2 22.4(4) . . . . ?
Na1 Mo4 O25 Co2 106.8(4) 2_666 . . . ?
O28 Co2 O25 Mo4 120.1(4) 2_665 . . . ?
O34 Co2 O25 Mo4 -27.4(19) 2_665 . . . ?
O34 Co2 O25 Mo4 -63.9(4) . . . . ?
O29 Co2 O25 Mo4 -146.9(4) 2_665 . . . ?
O30 Co2 O25 Mo4 26.7(4) . . . . ?
O5 Mo5 O26 Co1 147.6(4) . . . . ?
O14 Mo5 O26 Co1 46.6(4) . . . . ?
O13 Mo5 O26 Co1 -110.8(4) . . . . ?
O21 Mo5 O26 Co1 -34.9(9) . . . . ?
O32 Mo5 O26 Co1 -26.7(4) . . . . ?
Na1 Mo5 O26 Co1 -110.8(4) 2_666 . . . ?
O1W Co1 O26 Mo5 -110.4(4) . . . . ?
O27 Co1 O26 Mo5 -23.5(4) . . . . ?
O34 Co1 O26 Mo5 67.3(4) . . . . ?
O30 Co1 O26 Mo5 106(2) 2_665 . . . ?
O29 Co1 O26 Mo5 151.5(4) 2_665 . . . ?
O6 Mo6 O27 Co1 -145.6(4) . . . . ?
O15 Mo6 O27 Co1 111.9(4) . . . . ?
O14 Mo6 O27 Co1 -46.7(4) . . . . ?
O22 Mo6 O27 Co1 18.6(9) . . . . ?
O32 Mo6 O27 Co1 26.3(4) . . . . ?
O26 Co1 O27 Mo6 24.4(4) . . . . ?
O1W Co1 O27 Mo6 109.2(4) . . . . ?
O34 Co1 O27 Mo6 -68.9(4) . . . . ?
O30 Co1 O27 Mo6 -152.4(4) 2_665 . . . ?
O29 Co1 O27 Mo6 -99.1(18) 2_665 . . . ?
O7 Mo7 O28 Co2 148.6(4) . . . 2_665 ?
O15 Mo7 O28 Co2 -108.6(4) . . . 2_665 ?
O16 Mo7 O28 Co2 49.1(4) . . . 2_665 ?
O23 Mo7 O28 Co2 -20.7(9) . . . 2_665 ?
O33 Mo7 O28 Co2 -24.1(4) . . . 2_665 ?
O8 Mo8 O29 Co1 61.8(3) . . . 2_665 ?
O17 Mo8 O29 Co1 -40.9(3) . . . 2_665 ?
O16 Mo8 O29 Co1 161.4(3) . . . 2_665 ?
O24 Mo8 O29 Co1 -117.0(5) . . . 2_665 ?
O33 Mo8 O29 Co1 -125.2(3) . . . 2_665 ?
Na4 Mo8 O29 Co1 -38.5(4) 1_655 . . 2_665 ?
O8 Mo8 O29 Co2 -143.1(3) . . . 2_665 ?
O17 Mo8 O29 Co2 114.3(3) . . . 2_665 ?
O16 Mo8 O29 Co2 -43.4(3) . . . 2_665 ?
O24 Mo8 O29 Co2 38.1(8) . . . 2_665 ?
O33 Mo8 O29 Co2 30.0(3) . . . 2_665 ?
Na4 Mo8 O29 Co2 116.6(3) 1_655 . . 2_665 ?
O9 Mo9 O30 Co1 -58.3(3) . . . 2_665 ?
O18 Mo9 O30 Co1 -160.4(3) . . . 2_665 ?
O17 Mo9 O30 Co1 40.6(3) . . . 2_665 ?
O20 Mo9 O30 Co1 109.7(6) . . . 2_665 ?
O31 Mo9 O30 Co1 125.1(3) . . . 2_665 ?
Na4 Mo9 O30 Co1 38.3(4) 1_655 . . 2_665 ?
Na5 Mo9 O30 Co1 -126.0(3) . . . 2_665 ?
O9 Mo9 O30 Co2 144.0(3) . . . . ?
O18 Mo9 O30 Co2 41.9(3) . . . . ?
O17 Mo9 O30 Co2 -117.0(3) . . . . ?
O20 Mo9 O30 Co2 -47.9(7) . . . . ?
O31 Mo9 O30 Co2 -32.5(3) . . . . ?
Na4 Mo9 O30 Co2 -119.4(3) 1_655 . . . ?
Na5 Mo9 O30 Co2 76.3(3) . . . . ?
O25 Co2 O30 Mo9 -18.5(3) . . . . ?
O28 Co2 O30 Mo9 -111.0(3) 2_665 . . . ?
O34 Co2 O30 Mo9 156.2(3) 2_665 . . . ?
O34 Co2 O30 Mo9 74.3(3) . . . . ?
O29 Co2 O30 Mo9 111.2(12) 2_665 . . . ?
O25 Co2 O30 Co1 178.78(17) . . . 2_665 ?
O28 Co2 O30 Co1 86.27(19) 2_665 . . 2_665 ?
O34 Co2 O30 Co1 -6.52(16) 2_665 . . 2_665 ?
O34 Co2 O30 Co1 -88.41(18) . . . 2_665 ?
O29 Co2 O30 Co1 -51.6(13) 2_665 . . 2_665 ?
O34 Ge1 O31 Mo4 -58.3(3) . . . . ?
O32 Ge1 O31 Mo4 62.7(3) . . . . ?
O33 Ge1 O31 Mo4 179.7(2) . . . . ?
O34 Ge1 O31 Mo9 60.0(3) . . . . ?
O32 Ge1 O31 Mo9 -178.9(2) . . . . ?
O33 Ge1 O31 Mo9 -61.9(3) . . . . ?
O34 Ge1 O31 Mo1 179.9(2) . . . . ?
O32 Ge1 O31 Mo1 -59.1(3) . . . . ?
O33 Ge1 O31 Mo1 57.9(3) . . . . ?
O4 Mo4 O31 Ge1 -169.5(7) . . . . ?
O25 Mo4 O31 Ge1 49.3(3) . . . . ?
O13 Mo4 O31 Ge1 -47.9(3) . . . . ?
O18 Mo4 O31 Ge1 139.2(3) . . . . ?
O19 Mo4 O31 Ge1 -134.5(3) . . . . ?
Na1 Mo4 O31 Ge1 -91.8(2) 2_666 . . . ?
O4 Mo4 O31 Mo9 58.8(9) . . . . ?
O25 Mo4 O31 Mo9 -82.4(2) . . . . ?
O13 Mo4 O31 Mo9 -179.53(19) . . . . ?
O18 Mo4 O31 Mo9 7.58(16) . . . . ?
O19 Mo4 O31 Mo9 93.9(2) . . . . ?
Na1 Mo4 O31 Mo9 136.56(15) 2_666 . . . ?
O4 Mo4 O31 Mo1 -34.8(9) . . . . ?
O25 Mo4 O31 Mo1 -176.0(2) . . . . ?
O13 Mo4 O31 Mo1 86.82(19) . . . . ?
O18 Mo4 O31 Mo1 -86.08(19) . . . . ?
O19 Mo4 O31 Mo1 0.20(17) . . . . ?
Na1 Mo4 O31 Mo1 42.91(15) 2_666 . . . ?
O9 Mo9 O31 Ge1 151.5(7) . . . . ?
O30 Mo9 O31 Ge1 -43.8(3) . . . . ?
O18 Mo9 O31 Ge1 -138.8(3) . . . . ?
O17 Mo9 O31 Ge1 46.5(2) . . . . ?
O20 Mo9 O31 Ge1 130.7(3) . . . . ?
Na4 Mo9 O31 Ge1 87.8(2) 1_655 . . . ?
Na5 Mo9 O31 Ge1 -137.0(2) . . . . ?
O9 Mo9 O31 Mo4 -77.6(8) . . . . ?
O30 Mo9 O31 Mo4 86.98(18) . . . . ?
O18 Mo9 O31 Mo4 -7.96(17) . . . . ?
O17 Mo9 O31 Mo4 177.33(18) . . . . ?
O20 Mo9 O31 Mo4 -98.48(18) . . . . ?
Na4 Mo9 O31 Mo4 -141.34(13) 1_655 . . . ?
Na5 Mo9 O31 Mo4 -6.15(16) . . . . ?
O9 Mo9 O31 Mo1 17.9(9) . . . . ?
O30 Mo9 O31 Mo1 -177.47(17) . . . . ?
O18 Mo9 O31 Mo1 87.59(18) . . . . ?
O17 Mo9 O31 Mo1 -87.12(17) . . . . ?
O20 Mo9 O31 Mo1 -2.93(14) . . . . ?
Na4 Mo9 O31 Mo1 -45.79(12) 1_655 . . . ?
Na5 Mo9 O31 Mo1 89.40(12) . . . . ?
O1 Mo1 O31 Ge1 -174.1(10) . . . . ?
O20 Mo1 O31 Ge1 -129.5(3) . . . . ?
O19 Mo1 O31 Ge1 132.7(3) . . . . ?
O10 Mo1 O31 Ge1 43.0(3) . . . . ?
O12 Mo1 O31 Ge1 -41.5(3) . . . . ?
Na1 Mo1 O31 Ge1 88.2(3) 2_666 . . . ?
Na4 Mo1 O31 Ge1 -85.6(3) 1_655 . . . ?
O1 Mo1 O31 Mo4 52.9(12) . . . . ?
O20 Mo1 O31 Mo4 97.57(18) . . . . ?
O19 Mo1 O31 Mo4 -0.22(18) . . . . ?
O10 Mo1 O31 Mo4 -89.91(18) . . . . ?
O12 Mo1 O31 Mo4 -174.5(2) . . . . ?
Na1 Mo1 O31 Mo4 -44.76(15) 2_666 . . . ?
Na4 Mo1 O31 Mo4 141.43(13) 1_655 . . . ?
O1 Mo1 O31 Mo9 -41.5(12) . . . . ?
O20 Mo1 O31 Mo9 3.14(15) . . . . ?
O19 Mo1 O31 Mo9 -94.7(2) . . . . ?
O10 Mo1 O31 Mo9 175.65(17) . . . . ?
O12 Mo1 O31 Mo9 91.09(19) . . . . ?
Na1 Mo1 O31 Mo9 -139.19(13) 2_666 . . . ?
Na4 Mo1 O31 Mo9 47.00(12) 1_655 . . . ?
O31 Ge1 O32 Mo6 179.2(2) . . . . ?
O34 Ge1 O32 Mo6 -59.9(3) . . . . ?
O33 Ge1 O32 Mo6 62.5(3) . . . . ?
O31 Ge1 O32 Mo5 -64.0(3) . . . . ?
O34 Ge1 O32 Mo5 56.9(3) . . . . ?
O33 Ge1 O32 Mo5 179.3(2) . . . . ?
O31 Ge1 O32 Mo2 58.0(3) . . . . ?
O34 Ge1 O32 Mo2 178.9(2) . . . . ?
O33 Ge1 O32 Mo2 -58.7(3) . . . . ?
O6 Mo6 O32 Ge1 -163.5(7) . . . . ?
O27 Mo6 O32 Ge1 47.7(3) . . . . ?
O15 Mo6 O32 Ge1 -47.3(3) . . . . ?
O14 Mo6 O32 Ge1 140.8(3) . . . . ?
O22 Mo6 O32 Ge1 -135.2(3) . . . . ?
O6 Mo6 O32 Mo5 65.9(8) . . . . ?
O27 Mo6 O32 Mo5 -83.0(2) . . . . ?
O15 Mo6 O32 Mo5 -178.04(18) . . . . ?
O14 Mo6 O32 Mo5 10.11(17) . . . . ?
O22 Mo6 O32 Mo5 94.15(19) . . . . ?
O6 Mo6 O32 Mo2 -27.5(8) . . . . ?
O27 Mo6 O32 Mo2 -176.4(2) . . . . ?
O15 Mo6 O32 Mo2 88.58(18) . . . . ?
O14 Mo6 O32 Mo2 -83.27(19) . . . . ?
O22 Mo6 O32 Mo2 0.77(16) . . . . ?
O5 Mo5 O32 Ge1 158.3(8) . . . . ?
O26 Mo5 O32 Ge1 -45.0(3) . . . . ?
O14 Mo5 O32 Ge1 -139.5(3) . . . . ?
O13 Mo5 O32 Ge1 48.0(3) . . . . ?
O21 Mo5 O32 Ge1 132.2(3) . . . . ?
Na1 Mo5 O32 Ge1 90.8(3) 2_666 . . . ?
O5 Mo5 O32 Mo6 -72.5(9) . . . . ?
O26 Mo5 O32 Mo6 84.2(2) . . . . ?
O14 Mo5 O32 Mo6 -10.34(17) . . . . ?
O13 Mo5 O32 Mo6 177.20(19) . . . . ?
O21 Mo5 O32 Mo6 -98.62(19) . . . . ?
Na1 Mo5 O32 Mo6 -140.02(14) 2_666 . . . ?
O5 Mo5 O32 Mo2 21.9(9) . . . . ?
O26 Mo5 O32 Mo2 178.60(19) . . . . ?
O14 Mo5 O32 Mo2 84.04(19) . . . . ?
O13 Mo5 O32 Mo2 -88.43(18) . . . . ?
O21 Mo5 O32 Mo2 -4.25(16) . . . . ?
Na1 Mo5 O32 Mo2 -45.65(13) 2_666 . . . ?
O2 Mo2 O32 Ge1 176.0(16) . . . . ?
O22 Mo2 O32 Ge1 131.2(3) . . . . ?
O21 Mo2 O32 Ge1 -129.2(3) . . . . ?
O10 Mo2 O32 Ge1 -39.8(3) . . . . ?
O11 Mo2 O32 Ge1 42.3(3) . . . . ?
Na1 Mo2 O32 Ge1 -85.0(3) 2_666 . . . ?
O2 Mo2 O32 Mo6 43.9(18) . . . . ?
O22 Mo2 O32 Mo6 -0.86(18) . . . . ?
O21 Mo2 O32 Mo6 98.7(2) . . . . ?
O10 Mo2 O32 Mo6 -171.86(18) . . . . ?
O11 Mo2 O32 Mo6 -89.73(18) . . . . ?
Na1 Mo2 O32 Mo6 142.94(14) 2_666 . . . ?
O2 Mo2 O32 Mo5 -50.1(18) . . . . ?
O22 Mo2 O32 Mo5 -94.9(2) . . . . ?
O21 Mo2 O32 Mo5 4.72(18) . . . . ?
O10 Mo2 O32 Mo5 94.13(18) . . . . ?
O11 Mo2 O32 Mo5 176.26(18) . . . . ?
Na1 Mo2 O32 Mo5 48.93(14) 2_666 . . . ?
O31 Ge1 O33 Mo7 -179.6(2) . . . . ?
O34 Ge1 O33 Mo7 58.7(3) . . . . ?
O32 Ge1 O33 Mo7 -63.5(3) . . . . ?
O31 Ge1 O33 Mo8 62.7(3) . . . . ?
O34 Ge1 O33 Mo8 -58.9(3) . . . . ?
O32 Ge1 O33 Mo8 178.9(2) . . . . ?
O31 Ge1 O33 Mo3 -61.7(3) . . . . ?
O34 Ge1 O33 Mo3 176.7(2) . . . . ?
O32 Ge1 O33 Mo3 54.5(3) . . . . ?
O7 Mo7 O33 Ge1 163.5(8) . . . . ?
O28 Mo7 O33 Ge1 -47.4(3) . . . . ?
O15 Mo7 O33 Ge1 47.9(3) . . . . ?
O16 Mo7 O33 Ge1 -139.5(3) . . . . ?
O23 Mo7 O33 Ge1 133.9(3) . . . . ?
O7 Mo7 O33 Mo8 -65.6(9) . . . . ?
O28 Mo7 O33 Mo8 83.6(2) . . . . ?
O15 Mo7 O33 Mo8 178.78(17) . . . . ?
O16 Mo7 O33 Mo8 -8.54(15) . . . . ?
O23 Mo7 O33 Mo8 -95.19(19) . . . . ?
O7 Mo7 O33 Mo3 32.3(10) . . . . ?
O28 Mo7 O33 Mo3 -178.6(2) . . . . ?
O15 Mo7 O33 Mo3 -83.39(18) . . . . ?
O16 Mo7 O33 Mo3 89.30(18) . . . . ?
O23 Mo7 O33 Mo3 2.64(17) . . . . ?
O8 Mo8 O33 Ge1 -164.4(8) . . . . ?
O29 Mo8 O33 Ge1 44.1(3) . . . . ?
O17 Mo8 O33 Ge1 -47.8(3) . . . . ?
O16 Mo8 O33 Ge1 139.0(3) . . . . ?
O24 Mo8 O33 Ge1 -133.0(3) . . . . ?
Na4 Mo8 O33 Ge1 -91.1(2) 1_655 . . . ?
O8 Mo8 O33 Mo7 65.3(9) . . . . ?
O29 Mo8 O33 Mo7 -86.16(18) . . . . ?
O17 Mo8 O33 Mo7 -178.05(17) . . . . ?
O16 Mo8 O33 Mo7 8.69(16) . . . . ?
O24 Mo8 O33 Mo7 96.73(17) . . . . ?
Na4 Mo8 O33 Mo7 138.58(12) 1_655 . . . ?
O8 Mo8 O33 Mo3 -29.4(9) . . . . ?
O29 Mo8 O33 Mo3 179.15(18) . . . . ?
O17 Mo8 O33 Mo3 87.26(17) . . . . ?
O16 Mo8 O33 Mo3 -86.00(18) . . . . ?
O24 Mo8 O33 Mo3 2.04(16) . . . . ?
Na4 Mo8 O33 Mo3 43.89(12) 1_655 . . . ?
O3 Mo3 O33 Ge1 164.8(8) . . . . ?
O11 Mo3 O33 Ge1 -39.3(3) . . . . ?
O23 Mo3 O33 Ge1 -133.4(3) . . . . ?
O12 Mo3 O33 Ge1 47.7(3) . . . . ?
O24 Mo3 O33 Ge1 132.8(3) . . . . ?
Na4 Mo3 O33 Ge1 91.5(2) 1_655 . . . ?
O3 Mo3 O33 Mo7 -64.7(10) . . . . ?
O11 Mo3 O33 Mo7 91.18(19) . . . . ?
O23 Mo3 O33 Mo7 -2.91(19) . . . . ?
O12 Mo3 O33 Mo7 178.2(2) . . . . ?
O24 Mo3 O33 Mo7 -96.73(19) . . . . ?
Na4 Mo3 O33 Mo7 -138.04(14) 1_655 . . . ?
O3 Mo3 O33 Mo8 29.9(10) . . . . ?
O11 Mo3 O33 Mo8 -174.21(18) . . . . ?
O23 Mo3 O33 Mo8 91.7(2) . . . . ?
O12 Mo3 O33 Mo8 -87.22(19) . . . . ?
O24 Mo3 O33 Mo8 -2.13(16) . . . . ?
Na4 Mo3 O33 Mo8 -43.44(12) 1_655 . . . ?
O31 Ge1 O34 Co2 -120.9(2) . . . 2_665 ?
O32 Ge1 O34 Co2 120.1(3) . . . 2_665 ?
O33 Ge1 O34 Co2 -0.8(3) . . . 2_665 ?
O31 Ge1 O34 Co1 118.9(2) . . . . ?
O32 Ge1 O34 Co1 -0.1(3) . . . . ?
O33 Ge1 O34 Co1 -121.0(2) . . . . ?
O31 Ge1 O34 Co2 -0.3(3) . . . . ?
O32 Ge1 O34 Co2 -119.3(3) . . . . ?
O33 Ge1 O34 Co2 119.8(3) . . . . ?
O26 Co1 O34 Ge1 -45.2(3) . . . . ?
O1W Co1 O34 Ge1 5(4) . . . . ?
O27 Co1 O34 Ge1 46.4(3) . . . . ?
O30 Co1 O34 Ge1 137.4(3) 2_665 . . . ?
O29 Co1 O34 Ge1 -136.6(3) 2_665 . . . ?
O26 Co1 O34 Co2 -175.94(17) . . . 2_665 ?
O1W Co1 O34 Co2 -125(4) . . . 2_665 ?
O27 Co1 O34 Co2 -84.33(19) . . . 2_665 ?
O30 Co1 O34 Co2 6.69(16) 2_665 . . 2_665 ?
O29 Co1 O34 Co2 92.63(19) 2_665 . . 2_665 ?
O26 Co1 O34 Co2 85.03(19) . . . . ?
O1W Co1 O34 Co2 136(4) . . . . ?
O27 Co1 O34 Co2 176.64(19) . . . . ?
O30 Co1 O34 Co2 -92.35(18) 2_665 . . . ?
O29 Co1 O34 Co2 -6.40(18) 2_665 . . . ?
O25 Co2 O34 Ge1 45.2(3) . . . . ?
O28 Co2 O34 Ge1 -172.3(15) 2_665 . . . ?
O34 Co2 O34 Ge1 -130.9(3) 2_665 . . . ?
O29 Co2 O34 Ge1 136.8(3) 2_665 . . . ?
O30 Co2 O34 Ge1 -48.2(3) . . . . ?
O25 Co2 O34 Co2 176.10(19) . . . 2_665 ?
O28 Co2 O34 Co2 -41.4(17) 2_665 . . 2_665 ?
O34 Co2 O34 Co2 0.0 2_665 . . 2_665 ?
O29 Co2 O34 Co2 -92.28(19) 2_665 . . 2_665 ?
O30 Co2 O34 Co2 82.68(19) . . . 2_665 ?
O25 Co2 O34 Co1 -85.3(2) . . . . ?
O28 Co2 O34 Co1 57.2(17) 2_665 . . . ?
O34 Co2 O34 Co1 98.6(2) 2_665 . . . ?
O29 Co2 O34 Co1 6.36(18) 2_665 . . . ?
O30 Co2 O34 Co1 -178.68(18) . . . . ?
Mo2 O2 Na1 O2W -120.1(7) . . . . ?
Mo2 O2 Na1 O10 63.9(7) . . . 2_666 ?
Mo2 O2 Na1 O21 121.1(6) . . . 2_666 ?
Mo2 O2 Na1 O13 160.3(5) . . . 2_666 ?
Mo2 O2 Na1 O19 -11.4(13) . . . 2_666 ?
Mo2 O2 Na1 O3W -28.5(6) . . . 1_455 ?
Mo2 O2 Na1 Mo1 35.2(8) . . . 2_666 ?
Mo2 O2 Na1 Mo2 90.0(6) . . . 2_666 ?
Mo2 O2 Na1 Mo4 -171.7(5) . . . 2_666 ?
Mo2 O2 Na1 Mo5 145.8(5) . . . 2_666 ?
Mo2 O2 Na1 Na3 -134.6(6) . . . 2_776 ?
Mo3 O3 Na2 O1 -166.2(4) . . . 2_766 ?
Mo3 O3 Na2 O5W 96.8(5) . . . . ?
Mo3 O3 Na2 O4W -89.4(4) . . . . ?
Mo3 O3 Na2 O6W 11.7(4) . . . . ?
Mo3 O3 Na2 O3W -144.3(16) . . . . ?
Mo7 O7 Na3 O9W -125.6(5) . . . . ?
Mo7 O7 Na3 O2W 145.2(5) . . . 2_776 ?
Mo7 O7 Na3 O8W 61.6(7) . . . . ?
Mo7 O7 Na3 O10W -49.5(5) . . . . ?
Mo7 O7 Na3 O7W 23.2(7) . . . . ?
Mo7 O7 Na3 O11W 19(6) . . . 1_665 ?
Mo7 O7 Na3 Na4 -116.8(5) . . . 1_665 ?
Mo7 O7 Na3 Na1 143.9(4) . . . 2_776 ?
Mo5 O5 Na4 O11W -126(3) . . . . ?
Mo5 O5 Na4 O24 -1(3) . . . 1_455 ?
Mo5 O5 Na4 O17 63(3) . . . 1_455 ?
Mo5 O5 Na4 O12 -28(3) . . . 1_455 ?
Mo5 O5 Na4 O20 128(3) . . . 1_455 ?
Mo5 O5 Na4 O9W 150(3) . . . 1_445 ?
Mo5 O5 Na4 Mo8 36(3) . . . 1_455 ?
Mo5 O5 Na4 Mo1 -79(5) . . . 1_455 ?
Mo5 O5 Na4 Mo3 -21(3) . . . 1_455 ?
Mo5 O5 Na4 Na3 -170(3) . . . 1_445 ?
Mo5 O5 Na4 Mo9 92(3) . . . 1_455 ?
Mo9 O18 Na5 O12W 137.2(3) . . . . ?
Mo4 O18 Na5 O12W -56.8(3) . . . . ?
Mo9 O18 Na5 O9 -12.4(9) . . . 2_655 ?
Mo4 O18 Na5 O9 153.6(7) . . . 2_655 ?
Mo9 O18 Na5 O13W 52.3(3) . . . . ?
Mo4 O18 Na5 O13W -141.7(3) . . . . ?
Mo9 O18 Na5 O13W -41.5(3) . . . 2_655 ?
Mo4 O18 Na5 O13W 124.5(3) . . . 2_655 ?
Mo9 O18 Na5 O14W -121.1(3) . . . . ?
Mo4 O18 Na5 O14W 44.9(3) . . . . ?
Mo9 O18 Na5 Na5 5.0(3) . . . 2_655 ?
Mo4 O18 Na5 Na5 171.0(2) . . . 2_655 ?
Mo4 O18 Na5 Mo9 166.0(5) . . . . ?
Mo9 O18 Na5 Na6 -150.0(2) . . . . ?
Mo4 O18 Na5 Na6 16.0(2) . . . . ?
O9 Mo9 Na5 O18 163.9(3) . . . . ?
O30 Mo9 Na5 O18 -91.9(3) . . . . ?
O17 Mo9 Na5 O18 162.3(6) . . . . ?
O20 Mo9 Na5 O18 71.5(3) . . . . ?
O31 Mo9 Na5 O18 -3.1(3) . . . . ?
Na4 Mo9 Na5 O18 104.0(3) 1_655 . . . ?
O9 Mo9 Na5 O12W 114.4(3) . . . . ?
O30 Mo9 Na5 O12W -141.4(3) . . . . ?
O18 Mo9 Na5 O12W -49.5(3) . . . . ?
O17 Mo9 Na5 O12W 112.8(6) . . . . ?
O20 Mo9 Na5 O12W 21.9(3) . . . . ?
O31 Mo9 Na5 O12W -52.6(3) . . . . ?
Na4 Mo9 Na5 O12W 54.5(3) 1_655 . . . ?
O9 Mo9 Na5 O9 -20.9(4) . . . 2_655 ?
O30 Mo9 Na5 O9 83.2(3) . . . 2_655 ?
O18 Mo9 Na5 O9 175.1(4) . . . 2_655 ?
O17 Mo9 Na5 O9 -22.6(7) . . . 2_655 ?
O20 Mo9 Na5 O9 -113.4(3) . . . 2_655 ?
O31 Mo9 Na5 O9 172.0(2) . . . 2_655 ?
Na4 Mo9 Na5 O9 -80.8(3) 1_655 . . 2_655 ?
O9 Mo9 Na5 O13W 36.2(2) . . . . ?
O30 Mo9 Na5 O13W 140.4(2) . . . . ?
O18 Mo9 Na5 O13W -127.7(3) . . . . ?
O17 Mo9 Na5 O13W 34.6(6) . . . . ?
O20 Mo9 Na5 O13W -56.2(2) . . . . ?
O31 Mo9 Na5 O13W -130.81(19) . . . . ?
Na4 Mo9 Na5 O13W -23.7(2) 1_655 . . . ?
O9 Mo9 Na5 O13W -61.2(2) . . . 2_655 ?
O30 Mo9 Na5 O13W 43.0(2) . . . 2_655 ?
O18 Mo9 Na5 O13W 134.9(3) . . . 2_655 ?
O17 Mo9 Na5 O13W -62.8(6) . . . 2_655 ?
O20 Mo9 Na5 O13W -153.7(2) . . . 2_655 ?
O31 Mo9 Na5 O13W 131.78(19) . . . 2_655 ?
Na4 Mo9 Na5 O13W -121.08(17) 1_655 . . 2_655 ?
O9 Mo9 Na5 O14W -134.5(3) . . . . ?
O30 Mo9 Na5 O14W -30.3(2) . . . . ?
O18 Mo9 Na5 O14W 61.6(3) . . . . ?
O17 Mo9 Na5 O14W -136.1(6) . . . . ?
O20 Mo9 Na5 O14W 133.1(2) . . . . ?
O31 Mo9 Na5 O14W 58.5(2) . . . . ?
Na4 Mo9 Na5 O14W 165.66(18) 1_655 . . . ?
O9 Mo9 Na5 Na5 -10.71(19) . . . 2_655 ?
O30 Mo9 Na5 Na5 93.45(18) . . . 2_655 ?
O18 Mo9 Na5 Na5 -174.6(3) . . . 2_655 ?
O17 Mo9 Na5 Na5 -12.4(6) . . . 2_655 ?
O20 Mo9 Na5 Na5 -103.18(17) . . . 2_655 ?
O31 Mo9 Na5 Na5 -177.75(14) . . . 2_655 ?
Na4 Mo9 Na5 Na5 -70.60(14) 1_655 . . 2_655 ?
O9 Mo9 Na5 Na6 -164.60(19) . . . . ?
O30 Mo9 Na5 Na6 -60.44(17) . . . . ?
O18 Mo9 Na5 Na6 31.5(2) . . . . ?
O17 Mo9 Na5 Na6 -166.2(6) . . . . ?
O20 Mo9 Na5 Na6 102.93(15) . . . . ?
O31 Mo9 Na5 Na6 28.37(14) . . . . ?
Na4 Mo9 Na5 Na6 135.51(9) 1_655 . . . ?
Mo4 O4 Na6 O15W 147.3(4) . . . . ?
Mo4 O4 Na6 O15W -32.7(4) . . . 2 ?
Mo4 O4 Na6 O14W -124.4(4) . . . 2 ?
Mo4 O4 Na6 O14W 55.6(4) . . . . ?
Mo4 O4 Na6 O4 50(35) . . . 2 ?
Mo4 O4 Na6 Na5 -101.4(3) . . . 2 ?
Mo4 O4 Na6 Na5 78.6(3) . . . . ?
O18 Na5 Na6 O15W -125.0(3) . . . . ?
O12W Na5 Na6 O15W -24.2(3) . . . . ?
O9 Na5 Na6 O15W 65.9(3) 2_655 . . . ?
O13W Na5 Na6 O15W -26.9(4) . . . . ?
O13W Na5 Na6 O15W 147.5(3) 2_655 . . . ?
O14W Na5 Na6 O15W 135.6(4) . . . . ?
Na5 Na5 Na6 O15W 143.8(4) 2_655 . . . ?
Mo9 Na5 Na6 O15W -139.0(2) . . . . ?
O18 Na5 Na6 O15W 55.0(3) . . . 2 ?
O12W Na5 Na6 O15W 155.8(3) . . . 2 ?
O9 Na5 Na6 O15W -114.1(3) 2_655 . . 2 ?
O13W Na5 Na6 O15W 153.1(4) . . . 2 ?
O13W Na5 Na6 O15W -32.5(3) 2_655 . . 2 ?
O14W Na5 Na6 O15W -44.4(4) . . . 2 ?
Na5 Na5 Na6 O15W -36.2(4) 2_655 . . 2 ?
Mo9 Na5 Na6 O15W 41.0(2) . . . 2 ?
O18 Na5 Na6 O14W -80.6(3) . . . 2 ?
O12W Na5 Na6 O14W 20.3(4) . . . 2 ?
O9 Na5 Na6 O14W 110.3(3) 2_655 . . 2 ?
O13W Na5 Na6 O14W 17.5(5) . . . 2 ?
O13W Na5 Na6 O14W -168.1(3) 2_655 . . 2 ?
O14W Na5 Na6 O14W 180.0 . . . 2 ?
Na5 Na5 Na6 O14W -171.8(4) 2_655 . . 2 ?
Mo9 Na5 Na6 O14W -94.6(3) . . . 2 ?
O18 Na5 Na6 O14W 99.4(3) . . . . ?
O12W Na5 Na6 O14W -159.7(4) . . . . ?
O9 Na5 Na6 O14W -69.7(3) 2_655 . . . ?
O13W Na5 Na6 O14W -162.5(5) . . . . ?
O13W Na5 Na6 O14W 11.9(3) 2_655 . . . ?
Na5 Na5 Na6 O14W 8.2(4) 2_655 . . . ?
Mo9 Na5 Na6 O14W 85.4(3) . . . . ?
O18 Na5 Na6 O4 -31.35(17) . . . . ?
O12W Na5 Na6 O4 69.5(2) . . . . ?
O9 Na5 Na6 O4 159.6(2) 2_655 . . . ?
O13W Na5 Na6 O4 66.8(4) . . . . ?
O13W Na5 Na6 O4 -118.8(2) 2_655 . . . ?
O14W Na5 Na6 O4 -130.8(3) . . . . ?
Na5 Na5 Na6 O4 -122.5(3) 2_655 . . . ?
Mo9 Na5 Na6 O4 -45.32(13) . . . . ?
O18 Na5 Na6 O4 148.65(17) . . . 2 ?
O12W Na5 Na6 O4 -110.5(2) . . . 2 ?
O9 Na5 Na6 O4 -20.4(2) 2_655 . . 2 ?
O13W Na5 Na6 O4 -113.2(4) . . . 2 ?
O13W Na5 Na6 O4 61.2(2) 2_655 . . 2 ?
O14W Na5 Na6 O4 49.2(3) . . . 2 ?
Na5 Na5 Na6 O4 57.5(3) 2_655 . . 2 ?
Mo9 Na5 Na6 O4 134.68(13) . . . 2 ?
O18 Na5 Na6 Na5 113(28) . . . 2 ?
O12W Na5 Na6 Na5 -146(28) . . . 2 ?
O9 Na5 Na6 Na5 -56(28) 2_655 . . 2 ?
O13W Na5 Na6 Na5 -149(28) . . . 2 ?
O13W Na5 Na6 Na5 26(28) 2_655 . . 2 ?
O14W Na5 Na6 Na5 14(28) . . . 2 ?
Na5 Na5 Na6 Na5 22(28) 2_655 . . 2 ?
Mo9 Na5 Na6 Na5 99(28) . . . 2 ?
O2 Na1 O2W Na3 -39.4(8) . . . 2_776 ?
O10 Na1 O2W Na3 131.1(9) 2_666 . . 2_776 ?
O21 Na1 O2W Na3 41.5(9) 2_666 . . 2_776 ?
O13 Na1 O2W Na3 96.0(8) 2_666 . . 2_776 ?
O19 Na1 O2W Na3 158.5(7) 2_666 . . 2_776 ?
O3W Na1 O2W Na3 -114.9(8) 1_455 . . 2_776 ?
Mo1 Na1 O2W Na3 162.1(5) 2_666 . . 2_776 ?
Mo2 Na1 O2W Na3 50.0(11) 2_666 . . 2_776 ?
Mo4 Na1 O2W Na3 127.1(8) 2_666 . . 2_776 ?
Mo5 Na1 O2W Na3 66.1(7) 2_666 . . 2_776 ?
O1 Na2 O3W Na1 32.1(4) 2_766 . . 1_655 ?
O5W Na2 O3W Na1 130.4(5) . . . 1_655 ?
O4W Na2 O3W Na1 -45.1(4) . . . 1_655 ?
O6W Na2 O3W Na1 -145.1(3) . . . 1_655 ?
O3 Na2 O3W Na1 10(2) . . . 1_655 ?
O9W Na3 O7W O8W -164.8(9) . . . . ?
O2W Na3 O7W O8W 33.5(12) 2_776 . . . ?
O10W Na3 O7W O8W -166.7(11) . . . . ?
O7 Na3 O7W O8W 107.3(10) . . . . ?
O11W Na3 O7W O8W -72.9(10) 1_665 . . . ?
Na4 Na3 O7W O8W -102.0(10) 1_665 . . . ?
Na1 Na3 O7W O8W 10.2(12) 2_776 . . . ?
O9W Na3 O8W O7W 142(2) . . . . ?
O2W Na3 O8W O7W -151.3(11) 2_776 . . . ?
O10W Na3 O8W O7W 13.6(11) . . . . ?
O7 Na3 O8W O7W -72.7(10) . . . . ?
O11W Na3 O8W O7W 105.1(10) 1_665 . . . ?
Na4 Na3 O8W O7W 106.1(10) 1_665 . . . ?
Na1 Na3 O8W O7W -171.2(10) 2_776 . . . ?
O2W Na3 O9W Na4 -108.3(4) 2_776 . . 1_665 ?
O8W Na3 O9W Na4 -42(3) . . . 1_665 ?
O10W Na3 O9W Na4 89.3(3) . . . 1_665 ?
O7W Na3 O9W Na4 87.5(10) . . . 1_665 ?
O7 Na3 O9W Na4 172.5(2) . . . 1_665 ?
O11W Na3 O9W Na4 -5.7(3) 1_665 . . 1_665 ?
Na1 Na3 O9W Na4 -88.3(2) 2_776 . . 1_665 ?
O5 Na4 O11W Na3 -78.4(2) . . . 1_445 ?
O24 Na4 O11W Na3 -167.6(2) 1_455 . . 1_445 ?
O17 Na4 O11W Na3 80.7(7) 1_455 . . 1_445 ?
O12 Na4 O11W Na3 135.8(2) 1_455 . . 1_445 ?
O20 Na4 O11W Na3 73.9(2) 1_455 . . 1_445 ?
O9W Na4 O11W Na3 -5.6(3) 1_445 . . 1_445 ?
Mo8 Na4 O11W Na3 -180.0(5) 1_455 . . 1_445 ?
Mo1 Na4 O11W Na3 104.0(2) 1_455 . . 1_445 ?
Mo3 Na4 O11W Na3 165.73(19) 1_455 . . 1_445 ?
Mo9 Na4 O11W Na3 64.0(3) 1_455 . . 1_445 ?
O18 Na5 O13W Na5 -90.0(2) . . . 2_655 ?
O12W Na5 O13W Na5 172.0(2) . . . 2_655 ?
O9 Na5 O13W Na5 75.43(19) 2_655 . . 2_655 ?
O13W Na5 O13W Na5 0.0 2_655 . . 2_655 ?
O14W Na5 O13W Na5 50.0(13) . . . 2_655 ?
Mo9 Na5 O13W Na5 -68.42(13) . . . 2_655 ?
Na6 Na5 O13W Na5 174.7(4) . . . 2_655 ?
O15W Na6 O14W Na5 -40.2(3) . . . . ?
O15W Na6 O14W Na5 139.8(3) 2 . . . ?
O14W Na6 O14W Na5 -133(90) 2 . . . ?
O4 Na6 O14W Na5 40.5(3) . . . . ?
O4 Na6 O14W Na5 -139.5(3) 2 . . . ?
Na5 Na6 O14W Na5 180.0 2 . . . ?
O18 Na5 O14W Na6 -79.0(3) . . . . ?
O12W Na5 O14W Na6 19.9(3) . . . . ?
O9 Na5 O14W Na6 115.8(3) 2_655 . . . ?
O13W Na5 O14W Na6 140.5(12) . . . . ?
O13W Na5 O14W Na6 -168.5(3) 2_655 . . . ?
Na5 Na5 O14W Na6 -175.74(19) 2_655 . . . ?
Mo9 Na5 O14W Na6 -102.9(3) . . . . ?
